data_7055778
loop_
_publ_author_name
'Vrdoljak, Vi\<snja'
'Pavlovi\'c, Gordana'
'Maltar-Strme\<cki, Nadica'
'Cindri\'c, Marina'

_publ_section_title
;
 Copper(ii) hydrazone complexes with different nuclearities and
 geometries: synthetic methods and ligand substituent effects
;
_journal_issue 11
_journal_name_full 'New J. Chem.'
_journal_page_first 9263
_journal_paper_doi 10.1039/C6NJ01036A
_journal_volume 40
_journal_year 2016
_chemical_formula_sum 'C60.5 H53.5 Cu4 N8 O21.5'
_chemical_formula_weight 1490.77
_space_group_crystal_system monoclinic
_space_group_IT_number 14
_space_group_name_Hall '-P 2ybc'
_space_group_name_H-M_alt 'P 1 21/c 1'
_symmetry_space_group_name_Hall '-P 2ybc'
_symmetry_space_group_name_H-M 'P 1 21/c 1'
_atom_sites_solution_hydrogens mixed
_audit_creation_method SHELXL-2014/7
_audit_update_record
;
2016-09-14 deposited with the CCDC.
2016-09-20 downloaded from the CCDC.
;
_cell_angle_alpha 90
_cell_angle_beta 94.619(5)
_cell_angle_gamma 90
_cell_formula_units_Z 8
_cell_length_a 25.8273(11)
_cell_length_b 21.2967(16)
_cell_length_c 23.5033(15)
_cell_measurement_reflns_used 11593
_cell_measurement_temperature 150(2)
_cell_measurement_theta_max 28.5231
_cell_measurement_theta_min 4.0414
_cell_volume 12885.7(14)
_computing_cell_refinement 'CrysAlisPro, Oxford Diffraction Ltd.,Version 1.171.34.44'
_computing_data_collection 'CrysAlisPro, Oxford Diffraction Ltd.,Version 1.171.34.44'
_computing_data_reduction 'CrysAlisPro, Oxford Diffraction Ltd.,Version 1.171.34.44'
_computing_molecular_graphics 'MERCURY 3.6. (CCDC, 2015)'
_computing_publication_material 'SHELXL-2014 (Sheldrick, 2014)'
_computing_structure_refinement 'SHELXL-2014 (Sheldrick, 2014)'
_computing_structure_solution 'SHELXLS-2014 (Sheldrick, 2014)'
_diffrn_ambient_temperature 150(2)
_diffrn_measured_fraction_theta_full 0.995
_diffrn_measured_fraction_theta_max 0.945
_diffrn_measurement_device_type 'Xcalibur, Sapphire3'
_diffrn_measurement_method '\w scans'
_diffrn_radiation_type MoK\a
_diffrn_radiation_wavelength 0.71073
_diffrn_reflns_av_R_equivalents 0.0959
_diffrn_reflns_av_unetI/netI 0.1187
_diffrn_reflns_Laue_measured_fraction_full 0.995
_diffrn_reflns_Laue_measured_fraction_max 0.945
_diffrn_reflns_limit_h_max 34
_diffrn_reflns_limit_h_min -32
_diffrn_reflns_limit_k_max 28
_diffrn_reflns_limit_k_min -28
_diffrn_reflns_limit_l_max 31
_diffrn_reflns_limit_l_min -31
_diffrn_reflns_number 100527
_diffrn_reflns_point_group_measured_fraction_full 0.995
_diffrn_reflns_point_group_measured_fraction_max 0.945
_diffrn_reflns_theta_full 25.242
_diffrn_reflns_theta_max 27.999
_diffrn_reflns_theta_min 4.110
_diffrn_source 'Enhance (Mo) X-ray Source'
_exptl_absorpt_coefficient_mu 1.385
_exptl_absorpt_correction_T_max 1.00000
_exptl_absorpt_correction_T_min 0.74731
_exptl_absorpt_correction_type multi-scan
_exptl_absorpt_process_details
;
CrysAlisPro, Oxford Diffraction Ltd.,
Version 1.171.34.44. Empirical absorption correction 
using spherical harmonics,
implemented in SCALE3 ABSPACK scaling algorithm.
;
_exptl_crystal_colour 'dark green'
_exptl_crystal_density_diffrn 1.537
_exptl_crystal_description prism
_exptl_crystal_F_000 6084
_exptl_crystal_size_max 0.37
_exptl_crystal_size_mid 0.21
_exptl_crystal_size_min 0.11
_refine_diff_density_max 2.300
_refine_diff_density_min -0.778
_refine_diff_density_rms 0.130
_refine_ls_extinction_method none
_refine_ls_goodness_of_fit_ref 1.055
_refine_ls_hydrogen_treatment mixed
_refine_ls_matrix_type full
_refine_ls_number_parameters 1717
_refine_ls_number_reflns 29376
_refine_ls_number_restraints 10
_refine_ls_restrained_S_all 1.055
_refine_ls_R_factor_all 0.1545
_refine_ls_R_factor_gt 0.0894
_refine_ls_shift/su_max 0.001
_refine_ls_shift/su_mean 0.000
_refine_ls_structure_factor_coef Fsqd
_refine_ls_weighting_details 'w=1/[\s^2^(Fo^2^)+(0.0711P)^2^+44.1419P] where P=(Fo^2^+2Fc^2^)/3'
_refine_ls_weighting_scheme calc
_refine_ls_wR_factor_gt 0.1810
_refine_ls_wR_factor_ref 0.2066
_reflns_Friedel_coverage 0.000
_reflns_number_gt 17512
_reflns_number_total 29376
_reflns_threshold_expression 'I > 2\s(I)'
_cod_data_source_file c6nj01036a2.cif
_cod_data_source_block 2MeOH_cubane_revised
_cod_depositor_comments 'Adding full bibliography for 7055776--7055782.cif.'
_cod_database_code 7055778
_shelx_shelxl_version_number 2014/7
_shelx_space_group_comment
;
The symmetry employed for this shelxl refinement is uniquely defined
by the following loop, which should always be used as a source of
symmetry information in preference to the above space-group names.
They are only intended as comments.
;

loop_
_space_group_symop_operation_xyz
'x, y, z'
'-x, y+1/2, -z+1/2'
'-x, -y, -z'
'x, -y-1/2, z-1/2'

loop_
_atom_site_label
_atom_site_type_symbol
_atom_site_fract_x
_atom_site_fract_y
_atom_site_fract_z
_atom_site_U_iso_or_equiv
_atom_site_adp_type
_atom_site_occupancy
_atom_site_site_symmetry_order
_atom_site_calc_flag
_atom_site_refinement_flags_posn
_atom_site_refinement_flags_adp
Cu1 Cu 0.47810(3) 0.14372(3) 0.31335(3) 0.02112(18) Uani 1 1 d . .
Cu2 Cu 0.50841(3) -0.01361(4) 0.29201(4) 0.02201(19) Uani 1 1 d . .
Cu3 Cu 0.43165(3) 0.06691(3) 0.20391(4) 0.02196(18) Uani 1 1 d . .
Cu4 Cu 0.39895(3) 0.02792(3) 0.33820(3) 0.02106(18) Uani 1 1 d . .
Cu5 Cu 0.07124(3) 0.37927(4) 0.29814(4) 0.02242(19) Uani 1 1 d . .
Cu6 Cu 0.01999(3) 0.31611(4) 0.18490(4) 0.02345(19) Uani 1 1 d . .
Cu7 Cu 0.10361(3) 0.42698(4) 0.16880(4) 0.02199(19) Uani 1 1 d . .
Cu8 Cu -0.00491(3) 0.46964(4) 0.21632(3) 0.02296(19) Uani 1 1 d . .
N11 N 0.54807(19) 0.1698(2) 0.3335(2) 0.0212(12) Uani 1 1 d . .
N12 N 0.5555(2) 0.2000(2) 0.3858(2) 0.0255(12) Uani 1 1 d . .
N21 N 0.57552(18) -0.0054(2) 0.3314(2) 0.0226(12) Uani 1 1 d . .
N22 N 0.61637(19) -0.0237(3) 0.2996(3) 0.0273(13) Uani 1 1 d . .
N31 N 0.36823(18) 0.0396(2) 0.1634(2) 0.0228(12) Uani 1 1 d . .
N32 N 0.3397(2) 0.0868(2) 0.1345(2) 0.0249(12) Uani 1 1 d . .
N41 N 0.32560(19) 0.0291(2) 0.3198(2) 0.0207(11) Uani 1 1 d . .
N42 N 0.30122(19) -0.0289(2) 0.3247(2) 0.0224(12) Uani 1 1 d . .
N51 N 0.13501(19) 0.4026(2) 0.3397(2) 0.0234(12) Uani 1 1 d . .
N52 N 0.16381(19) 0.3515(2) 0.3646(2) 0.0238(12) Uani 1 1 d . .
N61 N -0.05153(19) 0.2990(2) 0.1621(2) 0.0232(12) Uani 1 1 d . .
N62 N -0.05992(19) 0.2794(3) 0.1058(3) 0.0282(13) Uani 1 1 d . .
N71 N 0.17728(19) 0.4219(2) 0.1836(2) 0.0244(12) Uani 1 1 d . .
N72 N 0.20304(19) 0.4792(2) 0.1782(3) 0.0286(13) Uani 1 1 d . .
N81 N -0.07104(19) 0.4691(2) 0.1735(2) 0.0239(12) Uani 1 1 d . .
N82 N -0.11254(19) 0.4832(2) 0.2058(2) 0.0238(12) Uani 1 1 d . .
O11 O 0.46674(16) 0.1840(2) 0.38336(19) 0.0253(10) Uani 1 1 d . .
O12 O 0.49539(15) 0.1000(2) 0.24598(19) 0.0236(10) Uani 1 1 d . .
O13 O 0.49840(17) 0.0535(2) 0.1438(2) 0.0287(11) Uani 1 1 d . .
O14 O 0.49494(17) 0.3017(2) 0.6275(2) 0.0289(11) Uani 1 1 d . .
H14O H 0.4650 0.3150 0.6323 0.043 Uiso 1 1 calc R U
O21 O 0.54906(16) -0.0431(2) 0.2326(2) 0.0268(11) Uani 1 1 d . .
O22 O 0.47446(15) 0.02344(19) 0.35493(19) 0.0225(10) Uani 1 1 d . .
O24 O 0.73495(18) -0.1234(3) 0.0900(2) 0.0372(12) Uani 1 1 d . .
H24O H 0.7641 -0.1326 0.1064 0.056 Uiso 1 1 calc R U
O23 O 0.41284(16) 0.0645(2) 0.4293(2) 0.0285(11) Uani 1 1 d . .
O31 O 0.41066(16) 0.14503(19) 0.1682(2) 0.0261(10) Uani 1 1 d . .
O32 O 0.44112(15) -0.01191(18) 0.24391(19) 0.0213(10) Uani 1 1 d . .
O34 O 0.2735(2) 0.3657(2) 0.0628(2) 0.0472(15) Uani 1 1 d . .
H34O H 0.2806 0.3948 0.0863 0.071 Uiso 1 1 calc R U
O33 O 0.47389(17) -0.1115(2) 0.2986(2) 0.0280(11) Uani 1 1 d . .
O41 O 0.38340(15) -0.0579(2) 0.3602(2) 0.0253(10) Uani 1 1 d . .
O42 O 0.40662(15) 0.11034(18) 0.30021(18) 0.0193(9) Uani 1 1 d . .
O44 O 0.2572(2) -0.3140(2) 0.3704(3) 0.0452(14) Uani 1 1 d . .
H44O H 0.2649 -0.3284 0.4032 0.068 Uiso 1 1 calc R U
O43 O 0.43214(15) 0.22825(19) 0.27491(19) 0.0241(10) Uani 1 1 d . .
O51 O 0.09397(16) 0.2974(2) 0.32347(19) 0.0250(10) Uani 1 1 d . .
O52 O 0.06166(16) 0.46220(19) 0.26534(19) 0.0241(10) Uani 1 1 d . .
O54 O 0.2220(2) 0.0676(2) 0.4283(2) 0.0393(13) Uani 1 1 d . .
H54O H 0.2115 0.0383 0.4064 0.059 Uiso 1 1 calc R U
O53 O 0.03156(17) 0.5654(2) 0.2166(2) 0.0297(11) Uani 1 1 d . .
O61 O 0.02898(16) 0.2866(2) 0.1108(2) 0.0289(11) Uani 1 1 d . .
O62 O 0.00531(15) 0.3518(2) 0.25659(19) 0.0232(10) Uani 1 1 d . .
O64 O 0.00557(17) 0.2547(2) -0.1503(2) 0.0287(11) Uani 1 1 d . .
H64O H 0.0351 0.2414 -0.1570 0.043 Uiso 1 1 calc R U
O63 O 0.00449(17) 0.3897(2) 0.3607(2) 0.0308(11) Uani 1 1 d . .
O71 O 0.11993(15) 0.5131(2) 0.1528(2) 0.0256(10) Uani 1 1 d . .
O72 O 0.09372(15) 0.34256(19) 0.20039(18) 0.0216(10) Uani 1 1 d . .
O74 O 0.2480(2) 0.7614(2) 0.1136(3) 0.0448(14) Uani 1 1 d . .
H74O H 0.2536 0.7826 0.1435 0.067 Uiso 1 1 calc R U
O73 O 0.06347(16) 0.2238(2) 0.2131(2) 0.0278(11) Uani 1 1 d . .
O81 O -0.04692(16) 0.4952(2) 0.2768(2) 0.0264(10) Uani 1 1 d . .
O82 O 0.02865(15) 0.4353(2) 0.15157(19) 0.0254(10) Uani 1 1 d . .
O84 O -0.24140(17) 0.5580(2) 0.4144(2) 0.0357(12) Uani 1 1 d . .
H84O H -0.2717 0.5553 0.3988 0.054 Uiso 1 1 calc R U
O83 O 0.09273(16) 0.4049(2) 0.0740(2) 0.0302(11) Uani 1 1 d . .
C11 C 0.5098(2) 0.2054(3) 0.4086(3) 0.0242(14) Uani 1 1 d . .
C12 C 0.5074(2) 0.2355(3) 0.4640(3) 0.0269(15) Uani 1 1 d . .
C13 C 0.5505(3) 0.2412(3) 0.5036(3) 0.0281(16) Uani 1 1 d . .
H13 H 0.5838 0.2291 0.4932 0.034 Uiso 1 1 calc R U
C14 C 0.5454(2) 0.2639(3) 0.5565(3) 0.0254(15) Uani 1 1 d . .
H14 H 0.5752 0.2672 0.5828 0.030 Uiso 1 1 calc R U
C15 C 0.4969(2) 0.2828(3) 0.5737(3) 0.0239(14) Uani 1 1 d . .
C16 C 0.4544(2) 0.2789(3) 0.5336(3) 0.0274(15) Uani 1 1 d . .
H16 H 0.4212 0.2925 0.5434 0.033 Uiso 1 1 calc R U
C17 C 0.4598(2) 0.2557(3) 0.4803(3) 0.0276(15) Uani 1 1 d . .
H17 H 0.4302 0.2534 0.4537 0.033 Uiso 1 1 calc R U
C18 C 0.5874(2) 0.1611(3) 0.3039(3) 0.0241(15) Uani 1 1 d . .
H18 H 0.6203 0.1747 0.3202 0.029 Uiso 1 1 calc R U
C19 C 0.5855(2) 0.1326(3) 0.2488(3) 0.0249(15) Uani 1 1 d . .
C21 C 0.5977(2) -0.0416(3) 0.2481(3) 0.0230(14) Uani 1 1 d . .
C22 C 0.6346(2) -0.0611(3) 0.2072(3) 0.0247(15) Uani 1 1 d . .
C23 C 0.6881(2) -0.0609(3) 0.2215(3) 0.0273(15) Uani 1 1 d . .
H23 H 0.7015 -0.0459 0.2578 0.033 Uiso 1 1 calc R U
C24 C 0.7214(3) -0.0825(3) 0.1829(3) 0.0310(17) Uani 1 1 d . .
H24 H 0.7577 -0.0836 0.1937 0.037 Uiso 1 1 calc R U
C25 C 0.7034(3) -0.1026(3) 0.1290(3) 0.0325(17) Uani 1 1 d . .
C26 C 0.6503(3) -0.1008(3) 0.1142(3) 0.0323(16) Uani 1 1 d . .
H26 H 0.6369 -0.1139 0.0772 0.039 Uiso 1 1 calc R U
C27 C 0.6170(3) -0.0800(3) 0.1530(3) 0.0289(16) Uani 1 1 d . .
H27 H 0.5808 -0.0787 0.1421 0.035 Uiso 1 1 calc R U
C28 C 0.5874(2) 0.0176(3) 0.3809(3) 0.0260(15) Uani 1 1 d . .
H28 H 0.6232 0.0203 0.3934 0.031 Uiso 1 1 calc R U
C29 C 0.5503(2) 0.0397(3) 0.4193(3) 0.0242(15) Uani 1 1 d . .
C31 C 0.3652(2) 0.1406(3) 0.1414(3) 0.0241(15) Uani 1 1 d . .
C32 C 0.3412(2) 0.1990(3) 0.1183(3) 0.0257(15) Uani 1 1 d . .
C33 C 0.3614(3) 0.2562(3) 0.1396(3) 0.0251(15) Uani 1 1 d . .
H33 H 0.3904 0.2563 0.1670 0.030 Uiso 1 1 calc R U
C34 C 0.3394(3) 0.3128(3) 0.1210(3) 0.0276(15) Uani 1 1 d . .
H34 H 0.3535 0.3514 0.1355 0.033 Uiso 1 1 calc R U
C35 C 0.2974(3) 0.3128(3) 0.0817(3) 0.0336(17) Uani 1 1 d . .
C36 C 0.2769(3) 0.2560(3) 0.0599(3) 0.0399(19) Uani 1 1 d . .
H36 H 0.2477 0.2560 0.0326 0.048 Uiso 1 1 calc R U
C37 C 0.2992(3) 0.2003(3) 0.0782(3) 0.0344(17) Uani 1 1 d . .
H37 H 0.2855 0.1619 0.0630 0.041 Uiso 1 1 calc R U
C38 C 0.3507(2) -0.0170(3) 0.1589(3) 0.0268(15) Uani 1 1 d . .
H38 H 0.3212 -0.0243 0.1330 0.032 Uiso 1 1 calc R U
C39 C 0.3730(2) -0.0699(3) 0.1904(3) 0.0248(15) Uani 1 1 d . .
C41 C 0.3352(2) -0.0700(3) 0.3461(3) 0.0224(14) Uani 1 1 d . .
C42 C 0.3156(2) -0.1347(3) 0.3533(3) 0.0250(15) Uani 1 1 d . .
C43 C 0.3332(3) -0.1704(3) 0.3995(3) 0.0323(17) Uani 1 1 d . .
H43 H 0.3589 -0.1538 0.4266 0.039 Uiso 1 1 calc R U
C44 C 0.3137(3) -0.2308(3) 0.4073(4) 0.0359(18) Uani 1 1 d . .
H44 H 0.3253 -0.2547 0.4399 0.043 Uiso 1 1 calc R U
C45 C 0.2773(3) -0.2552(3) 0.3667(4) 0.0357(18) Uani 1 1 d . .
C46 C 0.2599(3) -0.2201(3) 0.3204(4) 0.0376(18) Uani 1 1 d . .
H46 H 0.2352 -0.2372 0.2925 0.045 Uiso 1 1 calc R U
C47 C 0.2783(2) -0.1598(3) 0.3141(3) 0.0307(16) Uani 1 1 d . .
H47 H 0.2652 -0.1352 0.2824 0.037 Uiso 1 1 calc R U
C48 C 0.2970(2) 0.0775(3) 0.3106(3) 0.0207(14) Uani 1 1 d . .
H48 H 0.2604 0.0717 0.3075 0.025 Uiso 1 1 calc R U
C49 C 0.3167(2) 0.1411(3) 0.3047(3) 0.0196(13) Uani 1 1 d . .
C51 C 0.1386(2) 0.2997(3) 0.3525(3) 0.0242(15) Uani 1 1 d . .
C52 C 0.1609(2) 0.2387(3) 0.3725(3) 0.0228(14) Uani 1 1 d . .
C53 C 0.1405(2) 0.1831(3) 0.3502(3) 0.0274(15) Uani 1 1 d . .
H53 H 0.1125 0.1850 0.3216 0.033 Uiso 1 1 calc R U
C54 C 0.1593(3) 0.1250(3) 0.3680(3) 0.0296(16) Uani 1 1 d . .
H54 H 0.1443 0.0875 0.3522 0.036 Uiso 1 1 calc R U
C55 C 0.2003(3) 0.1229(3) 0.4090(3) 0.0274(15) Uani 1 1 d . .
C56 C 0.2213(3) 0.1771(3) 0.4318(3) 0.0325(17) Uani 1 1 d . .
H56 H 0.2495 0.1750 0.4603 0.039 Uiso 1 1 calc R U
C57 C 0.2024(3) 0.2341(3) 0.4142(3) 0.0280(15) Uani 1 1 d . .
H57 H 0.2176 0.2713 0.4305 0.034 Uiso 1 1 calc R U
C58 C 0.1527(2) 0.4579(3) 0.3501(3) 0.0255(15) Uani 1 1 d . .
H58 H 0.1819 0.4624 0.3772 0.031 Uiso 1 1 calc R U
C59 C 0.1309(2) 0.5133(3) 0.3232(3) 0.0256(15) Uani 1 1 d . .
C61 C -0.0147(3) 0.2758(3) 0.0829(3) 0.0252(15) Uani 1 1 d . .
C62 C -0.0124(2) 0.2619(3) 0.0226(3) 0.0232(14) Uani 1 1 d . .
C63 C -0.0542(3) 0.2688(3) -0.0183(3) 0.0265(15) Uani 1 1 d . .
H63 H -0.0878 0.2761 -0.0060 0.032 Uiso 1 1 calc R U
C64 C -0.0485(3) 0.2654(3) -0.0746(3) 0.0286(16) Uani 1 1 d . .
H64 H -0.0776 0.2705 -0.1015 0.034 Uiso 1 1 calc R U
C65 C 0.0010(2) 0.2542(3) -0.0934(3) 0.0236(14) Uani 1 1 d . .
C66 C 0.0426(3) 0.2447(3) -0.0544(3) 0.0297(16) Uani 1 1 d . .
H66 H 0.0759 0.2358 -0.0670 0.036 Uiso 1 1 calc R U
C67 C 0.0360(2) 0.2479(3) 0.0028(3) 0.0325(17) Uani 1 1 d . .
H67 H 0.0649 0.2406 0.0295 0.039 Uiso 1 1 calc R U
C68 C -0.0904(2) 0.3049(3) 0.1923(3) 0.0271(15) Uani 1 1 d . .
H68 H -0.1239 0.2938 0.1754 0.033 Uiso 1 1 calc R U
C69 C -0.0864(2) 0.3271(3) 0.2497(3) 0.0255(15) Uani 1 1 d . .
C71 C 0.1686(3) 0.5225(3) 0.1619(3) 0.0291(16) Uani 1 1 d . .
C72 C 0.1889(2) 0.5863(3) 0.1514(3) 0.0298(16) Uani 1 1 d . .
C73 C 0.2310(3) 0.6116(4) 0.1845(4) 0.046(2) Uani 1 1 d . .
H73 H 0.2472 0.5885 0.2156 0.055 Uiso 1 1 calc R U
C74 C 0.2489(3) 0.6708(4) 0.1718(4) 0.057(3) Uani 1 1 d . .
H74 H 0.2770 0.6882 0.1951 0.069 Uiso 1 1 calc R U
C75 C 0.2272(3) 0.7050(3) 0.1264(4) 0.0367(18) Uani 1 1 d . .
C76 C 0.1844(3) 0.6805(4) 0.0951(4) 0.044(2) Uani 1 1 d . .
H76 H 0.1680 0.7041 0.0644 0.053 Uiso 1 1 calc R U
C77 C 0.1656(3) 0.6232(3) 0.1077(3) 0.0360(18) Uani 1 1 d . .
H77 H 0.1357 0.6077 0.0861 0.043 Uiso 1 1 calc R U
C78 C 0.2043(2) 0.3715(3) 0.1881(3) 0.0248(15) Uani 1 1 d . .
H78 H 0.2410 0.3751 0.1898 0.030 Uiso 1 1 calc R U
C79 C 0.1822(2) 0.3099(3) 0.1908(3) 0.0255(15) Uani 1 1 d . .
C81 C -0.0954(2) 0.4956(3) 0.2585(3) 0.0247(15) Uani 1 1 d . .
C82 C -0.1343(2) 0.5117(3) 0.3002(3) 0.0247(15) Uani 1 1 d . .
C83 C -0.1187(3) 0.5246(3) 0.3560(3) 0.0294(16) Uani 1 1 d . .
H83 H -0.0828 0.5234 0.3686 0.035 Uiso 1 1 calc R U
C84 C -0.1547(3) 0.5393(3) 0.3938(3) 0.0327(17) Uani 1 1 d . .
H84 H -0.1435 0.5471 0.4326 0.039 Uiso 1 1 calc R U
C85 C -0.2069(3) 0.5428(3) 0.3762(3) 0.0267(15) Uani 1 1 d . .
C86 C -0.2230(2) 0.5308(3) 0.3204(3) 0.0298(16) Uani 1 1 d . .
H86 H -0.2588 0.5333 0.3079 0.036 Uiso 1 1 calc R U
C87 C -0.1872(3) 0.5150(3) 0.2821(3) 0.0327(17) Uani 1 1 d . .
H87 H -0.1985 0.5063 0.2434 0.039 Uiso 1 1 calc R U
C88 C -0.0809(2) 0.4579(3) 0.1207(3) 0.0271(16) Uani 1 1 d . .
H88 H -0.1163 0.4598 0.1061 0.033 Uiso 1 1 calc R U
C89 C -0.0435(2) 0.4426(3) 0.0811(3) 0.0229(14) Uani 1 1 d . .
C110 C 0.5410(2) 0.1046(3) 0.2215(3) 0.0218(14) Uani 1 1 d . .
C111 C 0.5438(2) 0.0802(3) 0.1664(3) 0.0241(15) Uani 1 1 d . .
C112 C 0.5889(2) 0.0817(3) 0.1396(3) 0.0302(16) Uani 1 1 d . .
H112 H 0.5903 0.0641 0.1026 0.036 Uiso 1 1 calc R U
C113 C 0.6327(3) 0.1094(3) 0.1672(3) 0.0360(18) Uani 1 1 d . .
H113 H 0.6641 0.1113 0.1488 0.043 Uiso 1 1 calc R U
C114 C 0.6308(3) 0.1336(3) 0.2201(3) 0.0327(17) Uani 1 1 d . .
H114 H 0.6613 0.1519 0.2384 0.039 Uiso 1 1 calc R U
C115 C 0.4952(3) 0.0381(4) 0.0851(4) 0.053(2) Uani 1 1 d . .
H11A H 0.5074 0.0738 0.0634 0.079 Uiso 1 1 calc R U
H11B H 0.4591 0.0287 0.0720 0.079 Uiso 1 1 calc R U
H11C H 0.5170 0.0014 0.0792 0.079 Uiso 1 1 calc R U
C210 C 0.4966(2) 0.0406(3) 0.4057(3) 0.0208(14) Uani 1 1 d . .
C211 C 0.4648(2) 0.0646(3) 0.4474(3) 0.0241(14) Uani 1 1 d . .
C212 C 0.4852(3) 0.0835(3) 0.4993(3) 0.0274(15) Uani 1 1 d . .
H212 H 0.4630 0.0983 0.5267 0.033 Uiso 1 1 calc R U
C213 C 0.5386(3) 0.0815(3) 0.5128(3) 0.0271(15) Uani 1 1 d . .
H213 H 0.5529 0.0950 0.5493 0.033 Uiso 1 1 calc R U
C214 C 0.5704(3) 0.0602(3) 0.4736(3) 0.0287(16) Uani 1 1 d . .
H214 H 0.6068 0.0590 0.4830 0.034 Uiso 1 1 calc R U
C215 C 0.3771(3) 0.0942(4) 0.4645(3) 0.0399(19) Uani 1 1 d . .
H21A H 0.3774 0.0720 0.5010 0.060 Uiso 1 1 calc R U
H21B H 0.3420 0.0928 0.4452 0.060 Uiso 1 1 calc R U
H21C H 0.3874 0.1380 0.4713 0.060 Uiso 1 1 calc R U
C310 C 0.4153(2) -0.0660(3) 0.2305(3) 0.0220(14) Uani 1 1 d . .
C311 C 0.4320(2) -0.1206(3) 0.2602(3) 0.0247(15) Uani 1 1 d . .
C312 C 0.4061(3) -0.1764(3) 0.2511(3) 0.0317(17) Uani 1 1 d . .
H312 H 0.4172 -0.2128 0.2721 0.038 Uiso 1 1 calc R U
C313 C 0.3637(3) -0.1796(3) 0.2112(3) 0.0354(18) Uani 1 1 d . .
H313 H 0.3460 -0.2183 0.2046 0.042 Uiso 1 1 calc R U
C314 C 0.3474(3) -0.1279(3) 0.1814(3) 0.0318(17) Uani 1 1 d . .
H314 H 0.3183 -0.1308 0.1541 0.038 Uiso 1 1 calc R U
C315 C 0.4832(3) -0.1579(3) 0.3425(3) 0.0404(19) Uani 1 1 d . .
H31A H 0.4506 -0.1675 0.3593 0.061 Uiso 1 1 calc R U
H31B H 0.5085 -0.1418 0.3722 0.061 Uiso 1 1 calc R U
H31C H 0.4968 -0.1962 0.3260 0.061 Uiso 1 1 calc R U
C410 C 0.3689(2) 0.1550(3) 0.2974(3) 0.0198(13) Uani 1 1 d . .
C411 C 0.3815(2) 0.2178(3) 0.2878(3) 0.0210(14) Uani 1 1 d . .
C412 C 0.3452(2) 0.2646(3) 0.2901(3) 0.0271(15) Uani 1 1 d . .
H412 H 0.3550 0.3072 0.2851 0.032 Uiso 1 1 calc R U
C413 C 0.2945(2) 0.2500(3) 0.2997(3) 0.0280(16) Uani 1 1 d . .
H413 H 0.2698 0.2828 0.3024 0.034 Uiso 1 1 calc R U
C414 C 0.2796(2) 0.1894(3) 0.3052(3) 0.0249(15) Uani 1 1 d . .
H414 H 0.2442 0.1796 0.3094 0.030 Uiso 1 1 calc R U
C415 C 0.4527(3) 0.2896(3) 0.2874(4) 0.039(2) Uani 1 1 d . .
H41A H 0.4364 0.3198 0.2601 0.059 Uiso 1 1 calc R U
H41B H 0.4903 0.2893 0.2844 0.059 Uiso 1 1 calc R U
H41C H 0.4454 0.3016 0.3262 0.059 Uiso 1 1 calc R U
C510 C 0.0881(2) 0.5131(3) 0.2822(3) 0.0231(14) Uani 1 1 d . .
C511 C 0.0734(3) 0.5713(3) 0.2562(3) 0.0275(15) Uani 1 1 d . .
C512 C 0.1000(3) 0.6252(3) 0.2704(3) 0.0374(18) Uani 1 1 d . .
H512 H 0.0891 0.6636 0.2527 0.045 Uiso 1 1 calc R U
C513 C 0.1423(3) 0.6248(4) 0.3099(4) 0.045(2) Uani 1 1 d . .
H513 H 0.1606 0.6627 0.3191 0.055 Uiso 1 1 calc R U
C514 C 0.1578(3) 0.5704(3) 0.3355(3) 0.0384(18) Uani 1 1 d . .
H514 H 0.1873 0.5704 0.3624 0.046 Uiso 1 1 calc R U
C515 C 0.0211(3) 0.6156(4) 0.1786(4) 0.049(2) Uani 1 1 d . .
H51A H 0.0078 0.6514 0.1993 0.073 Uiso 1 1 calc R U
H51B H -0.0050 0.6027 0.1483 0.073 Uiso 1 1 calc R U
H51C H 0.0531 0.6279 0.1618 0.073 Uiso 1 1 calc R U
C610 C -0.0408(2) 0.3488(3) 0.2805(3) 0.0211(14) Uani 1 1 d . .
C611 C -0.0420(2) 0.3694(3) 0.3363(3) 0.0243(15) Uani 1 1 d . .
C612 C -0.0881(3) 0.3694(3) 0.3630(3) 0.0271(15) Uani 1 1 d . .
H612 H -0.0887 0.3847 0.4009 0.033 Uiso 1 1 calc R U
C613 C -0.1332(2) 0.3470(3) 0.3338(3) 0.0338(17) Uani 1 1 d . .
H613 H -0.1647 0.3464 0.3520 0.041 Uiso 1 1 calc R U
C614 C -0.1325(2) 0.3262(4) 0.2797(3) 0.0334(17) Uani 1 1 d . .
H614 H -0.1637 0.3104 0.2608 0.040 Uiso 1 1 calc R U
C615 C 0.0059(3) 0.4162(4) 0.4160(3) 0.043(2) Uani 1 1 d . .
H61A H -0.0164 0.4535 0.4151 0.064 Uiso 1 1 calc R U
H61B H 0.0417 0.4283 0.4284 0.064 Uiso 1 1 calc R U
H61C H -0.0064 0.3854 0.4426 0.064 Uiso 1 1 calc R U
C710 C 0.1301(2) 0.2963(3) 0.1981(3) 0.0212(14) Uani 1 1 d . .
C711 C 0.1149(2) 0.2341(3) 0.2019(3) 0.0248(15) Uani 1 1 d . .
C712 C 0.1493(3) 0.1857(3) 0.1962(3) 0.0317(17) Uani 1 1 d . .
H712 H 0.1378 0.1435 0.1982 0.038 Uiso 1 1 calc R U
C713 C 0.2010(3) 0.1987(3) 0.1876(3) 0.0304(16) Uani 1 1 d . .
H713 H 0.2248 0.1655 0.1828 0.037 Uiso 1 1 calc R U
C714 C 0.2171(2) 0.2594(3) 0.1861(3) 0.0257(15) Uani 1 1 d . .
H714 H 0.2526 0.2680 0.1819 0.031 Uiso 1 1 calc R U
C715 C 0.0410(3) 0.1661(4) 0.1914(4) 0.051(2) Uani 1 1 d . .
H71A H 0.0491 0.1603 0.1518 0.076 Uiso 1 1 calc R U
H71B H 0.0032 0.1676 0.1931 0.076 Uiso 1 1 calc R U
H71C H 0.0552 0.1309 0.2147 0.076 Uiso 1 1 calc R U
C810 C 0.0098(2) 0.4328(3) 0.0974(3) 0.0211(14) Uani 1 1 d . .
C811 C 0.0423(2) 0.4168(3) 0.0542(3) 0.0240(14) Uani 1 1 d . .
C812 C 0.0237(3) 0.4131(3) -0.0018(3) 0.0295(16) Uani 1 1 d . .
H812 H 0.0465 0.4027 -0.0302 0.035 Uiso 1 1 calc R U
C813 C -0.0286(3) 0.4246(3) -0.0174(3) 0.0310(16) Uani 1 1 d . .
H813 H -0.0413 0.4231 -0.0564 0.037 Uiso 1 1 calc R U
C814 C -0.0615(3) 0.4379(3) 0.0232(3) 0.0297(16) Uani 1 1 d . .
H814 H -0.0973 0.4442 0.0122 0.036 Uiso 1 1 calc R U
C815 C 0.1296(3) 0.3913(4) 0.0336(3) 0.046(2) Uani 1 1 d . .
H81A H 0.1200 0.3520 0.0137 0.069 Uiso 1 1 calc R U
H81B H 0.1642 0.3869 0.0535 0.069 Uiso 1 1 calc R U
H81C H 0.1299 0.4256 0.0058 0.069 Uiso 1 1 calc R U
O1W O 0.20412(16) -0.0322(2) 0.3629(2) 0.0279(11) Uani 1 1 d D .
O2W O 0.29363(17) 0.4678(2) 0.1259(2) 0.0323(11) Uani 1 1 d D .
O3W O -0.16712(19) 0.2712(3) 0.0578(3) 0.0486(15) Uani 1 1 d D .
O4W O 0.1992(2) 0.6067(3) -0.0391(3) 0.0608(17) Uani 1 1 d D .
O5W O 0.2778(2) -0.3849(3) 0.4653(3) 0.0600(17) Uani 1 1 d . .
O6W O 0.6506(2) 0.2590(4) 0.4311(3) 0.075(2) Uani 1 1 d . .
O7M O 0.3636(3) -0.1268(5) 0.0345(5) 0.114(3) Uani 1 1 d . .
H7M H 0.3449 -0.1069 0.0097 0.171 Uiso 1 1 calc R U
C7M C 0.4124(7) -0.1010(10) 0.0397(9) 0.195(11) Uani 1 1 d . .
H70A H 0.4105 -0.0568 0.0281 0.292 Uiso 1 1 calc R U
H70B H 0.4350 -0.1239 0.0153 0.292 Uiso 1 1 calc R U
H70C H 0.4267 -0.1039 0.0796 0.292 Uiso 1 1 calc R U
O7W O -0.2034(2) 0.1872(3) -0.0179(3) 0.0548(16) Uani 1 1 d . .
O8W O 0.2193(4) 0.5069(5) 0.4750(4) 0.116(3) Uiso 1 1 d . .
O9W O -0.1290(4) 0.4094(5) 0.4999(5) 0.139(4) Uiso 1 1 d . .
O10W O 0.2746(4) 0.5217(5) 0.0141(5) 0.146(4) Uiso 1 1 d . .
H1WA H 0.178(3) -0.030(7) 0.338(3) 0.176 Uiso 1 1 d D U
H1WB H 0.232(2) -0.033(7) 0.345(4) 0.176 Uiso 1 1 d D U
H2WA H 0.300(4) 0.466(8) 0.0906(13) 0.176 Uiso 1 1 d D U
H2WB H 0.323(2) 0.463(7) 0.146(4) 0.176 Uiso 1 1 d D U
H3WA H -0.136(2) 0.287(7) 0.060(7) 0.176 Uiso 1 1 d D U
H4WA H 0.222(4) 0.589(6) -0.016(4) 0.176 Uiso 1 1 d D U
H4WB H 0.205(5) 0.596(7) -0.0733(18) 0.176 Uiso 1 1 d D U

loop_
_atom_site_aniso_label
_atom_site_aniso_U_11
_atom_site_aniso_U_22
_atom_site_aniso_U_33
_atom_site_aniso_U_23
_atom_site_aniso_U_13
_atom_site_aniso_U_12
Cu1 0.0143(4) 0.0190(4) 0.0307(5) -0.0007(3) 0.0054(3) -0.0004(3)
Cu2 0.0133(4) 0.0198(4) 0.0334(5) 0.0006(4) 0.0050(3) 0.0027(3)
Cu3 0.0162(4) 0.0166(4) 0.0334(5) 0.0025(4) 0.0038(3) -0.0012(3)
Cu4 0.0126(4) 0.0179(4) 0.0333(5) 0.0023(3) 0.0055(3) 0.0006(3)
Cu5 0.0154(4) 0.0199(4) 0.0322(5) 0.0060(4) 0.0032(3) 0.0006(3)
Cu6 0.0143(4) 0.0267(4) 0.0299(5) 0.0033(4) 0.0049(3) -0.0015(3)
Cu7 0.0133(4) 0.0216(4) 0.0316(5) 0.0048(4) 0.0046(3) 0.0003(3)
Cu8 0.0142(4) 0.0251(4) 0.0300(5) 0.0046(4) 0.0044(3) 0.0033(3)
N11 0.017(3) 0.022(3) 0.024(3) -0.004(2) 0.001(2) -0.003(2)
N12 0.020(3) 0.023(3) 0.034(3) 0.001(3) 0.004(2) 0.000(2)
N21 0.012(2) 0.021(3) 0.036(3) 0.006(3) 0.007(2) 0.004(2)
N22 0.011(2) 0.026(3) 0.046(4) 0.002(3) 0.009(2) 0.006(2)
N31 0.013(3) 0.021(3) 0.035(3) 0.004(2) 0.007(2) 0.000(2)
N32 0.021(3) 0.021(3) 0.032(3) 0.006(3) -0.001(2) 0.001(2)
N41 0.017(3) 0.022(3) 0.024(3) 0.000(2) 0.002(2) 0.002(2)
N42 0.020(3) 0.013(3) 0.035(3) 0.001(2) 0.007(2) -0.002(2)
N51 0.018(3) 0.023(3) 0.030(3) 0.001(3) 0.003(2) 0.008(2)
N52 0.019(3) 0.021(3) 0.032(3) 0.002(2) 0.007(2) 0.001(2)
N61 0.020(3) 0.027(3) 0.022(3) 0.000(2) 0.001(2) -0.002(2)
N62 0.016(3) 0.029(3) 0.040(4) -0.005(3) 0.005(2) -0.002(2)
N71 0.016(3) 0.026(3) 0.032(3) 0.005(3) 0.005(2) -0.004(2)
N72 0.016(3) 0.021(3) 0.048(4) 0.006(3) 0.004(3) -0.003(2)
N81 0.016(3) 0.024(3) 0.032(3) 0.009(3) 0.005(2) 0.004(2)
N82 0.014(3) 0.027(3) 0.031(3) 0.002(3) 0.009(2) 0.005(2)
O11 0.019(2) 0.025(2) 0.032(3) 0.000(2) 0.005(2) -0.0050(18)
O12 0.013(2) 0.022(2) 0.037(3) 0.003(2) 0.0069(19) -0.0007(17)
O13 0.025(2) 0.031(3) 0.031(3) -0.005(2) 0.006(2) -0.002(2)
O14 0.026(2) 0.025(2) 0.036(3) -0.007(2) 0.002(2) 0.007(2)
O21 0.017(2) 0.021(2) 0.043(3) -0.004(2) 0.007(2) 0.0026(18)
O22 0.016(2) 0.022(2) 0.030(3) 0.000(2) 0.0076(19) 0.0026(17)
O24 0.028(3) 0.051(3) 0.034(3) -0.003(3) 0.011(2) 0.010(2)
O23 0.017(2) 0.030(3) 0.040(3) -0.002(2) 0.011(2) 0.0030(19)
O31 0.021(2) 0.018(2) 0.039(3) 0.005(2) 0.005(2) -0.0020(18)
O32 0.018(2) 0.012(2) 0.034(3) 0.0029(19) 0.0038(19) 0.0020(16)
O34 0.063(4) 0.022(3) 0.053(4) 0.004(3) -0.022(3) 0.005(3)
O33 0.026(2) 0.019(2) 0.039(3) 0.009(2) 0.003(2) 0.0005(18)
O41 0.015(2) 0.020(2) 0.041(3) 0.009(2) 0.004(2) 0.0019(17)
O42 0.014(2) 0.014(2) 0.031(3) -0.0014(19) 0.0046(18) 0.0035(16)
O44 0.037(3) 0.022(3) 0.076(4) 0.007(3) 0.004(3) -0.007(2)
O43 0.019(2) 0.016(2) 0.038(3) 0.003(2) 0.009(2) -0.0018(17)
O51 0.019(2) 0.022(2) 0.033(3) 0.007(2) 0.002(2) -0.0008(18)
O52 0.021(2) 0.018(2) 0.034(3) 0.001(2) 0.007(2) 0.0016(18)
O54 0.056(3) 0.022(3) 0.038(3) 0.002(2) -0.006(3) 0.013(2)
O53 0.028(3) 0.023(2) 0.038(3) 0.010(2) 0.005(2) 0.0026(19)
O61 0.019(2) 0.031(3) 0.037(3) 0.002(2) 0.005(2) -0.0018(19)
O62 0.010(2) 0.028(2) 0.032(3) 0.008(2) 0.0062(18) 0.0025(17)
O64 0.021(2) 0.027(3) 0.039(3) -0.001(2) 0.005(2) 0.0078(19)
O63 0.022(2) 0.037(3) 0.033(3) -0.002(2) 0.004(2) -0.001(2)
O71 0.010(2) 0.023(2) 0.044(3) 0.008(2) 0.0028(19) -0.0003(17)
O72 0.017(2) 0.020(2) 0.028(3) 0.003(2) 0.0055(18) -0.0001(17)
O74 0.035(3) 0.026(3) 0.073(4) 0.005(3) -0.002(3) -0.012(2)
O73 0.018(2) 0.024(2) 0.042(3) 0.007(2) 0.008(2) -0.0048(18)
O81 0.016(2) 0.030(3) 0.034(3) 0.002(2) 0.0039(19) 0.0071(18)
O82 0.015(2) 0.033(3) 0.028(3) 0.002(2) 0.0022(19) 0.0017(18)
O84 0.022(2) 0.044(3) 0.042(3) -0.001(3) 0.008(2) 0.009(2)
O83 0.018(2) 0.040(3) 0.034(3) 0.003(2) 0.010(2) 0.003(2)
C11 0.023(3) 0.021(3) 0.029(4) 0.002(3) 0.004(3) 0.004(3)
C12 0.022(3) 0.022(3) 0.037(4) 0.010(3) 0.008(3) -0.001(3)
C13 0.023(3) 0.022(3) 0.040(4) 0.001(3) 0.006(3) -0.001(3)
C14 0.022(3) 0.023(3) 0.031(4) 0.005(3) 0.000(3) 0.000(3)
C15 0.029(4) 0.016(3) 0.026(4) 0.004(3) 0.002(3) 0.004(3)
C16 0.022(3) 0.021(3) 0.040(4) -0.001(3) 0.011(3) 0.005(3)
C17 0.020(3) 0.030(4) 0.032(4) -0.005(3) -0.001(3) 0.004(3)
C18 0.012(3) 0.024(3) 0.036(4) 0.000(3) 0.000(3) -0.004(2)
C19 0.019(3) 0.020(3) 0.037(4) -0.002(3) 0.010(3) 0.000(3)
C21 0.022(3) 0.017(3) 0.031(4) 0.002(3) 0.006(3) 0.002(2)
C22 0.021(3) 0.019(3) 0.036(4) 0.002(3) 0.012(3) 0.001(3)
C23 0.020(3) 0.028(4) 0.034(4) 0.004(3) 0.007(3) 0.002(3)
C24 0.018(3) 0.025(4) 0.052(5) 0.000(3) 0.011(3) 0.004(3)
C25 0.033(4) 0.022(4) 0.045(5) -0.002(3) 0.015(3) 0.001(3)
C26 0.028(4) 0.037(4) 0.033(4) -0.001(3) 0.006(3) 0.001(3)
C27 0.022(3) 0.026(4) 0.040(4) 0.000(3) 0.008(3) 0.006(3)
C28 0.010(3) 0.022(3) 0.046(5) 0.001(3) 0.004(3) 0.001(2)
C29 0.019(3) 0.018(3) 0.036(4) 0.005(3) 0.005(3) -0.001(2)
C31 0.019(3) 0.031(4) 0.023(4) -0.001(3) 0.009(3) -0.001(3)
C32 0.025(3) 0.022(3) 0.030(4) 0.006(3) 0.005(3) 0.001(3)
C33 0.026(3) 0.027(4) 0.022(4) 0.004(3) 0.001(3) -0.001(3)
C34 0.032(4) 0.025(4) 0.025(4) 0.003(3) 0.004(3) -0.005(3)
C35 0.038(4) 0.034(4) 0.028(4) 0.007(3) -0.006(3) 0.003(3)
C36 0.051(5) 0.025(4) 0.041(5) 0.011(4) -0.015(4) -0.010(3)
C37 0.039(4) 0.026(4) 0.036(4) 0.005(3) -0.008(3) -0.010(3)
C38 0.019(3) 0.024(4) 0.037(4) -0.002(3) 0.004(3) 0.000(3)
C39 0.021(3) 0.022(3) 0.032(4) -0.005(3) 0.008(3) 0.002(3)
C41 0.019(3) 0.016(3) 0.033(4) 0.002(3) 0.010(3) 0.000(2)
C42 0.015(3) 0.019(3) 0.042(4) 0.000(3) 0.008(3) 0.002(2)
C43 0.022(3) 0.027(4) 0.048(5) -0.001(4) 0.004(3) -0.001(3)
C44 0.030(4) 0.022(4) 0.055(5) 0.011(4) 0.002(4) 0.002(3)
C45 0.020(3) 0.022(4) 0.065(6) 0.006(4) 0.007(4) 0.001(3)
C46 0.031(4) 0.026(4) 0.054(5) -0.001(4) -0.007(4) -0.003(3)
C47 0.020(3) 0.026(4) 0.046(5) 0.000(3) 0.003(3) -0.001(3)
C48 0.016(3) 0.024(3) 0.022(3) 0.001(3) 0.006(3) -0.001(2)
C49 0.020(3) 0.019(3) 0.020(3) -0.001(3) 0.003(3) -0.002(2)
C51 0.020(3) 0.029(4) 0.026(4) 0.008(3) 0.012(3) 0.002(3)
C52 0.020(3) 0.025(3) 0.023(4) 0.007(3) 0.004(3) 0.004(3)
C53 0.015(3) 0.031(4) 0.036(4) 0.003(3) 0.001(3) 0.003(3)
C54 0.025(3) 0.023(3) 0.042(4) -0.001(3) 0.013(3) -0.002(3)
C55 0.034(4) 0.025(4) 0.024(4) 0.005(3) 0.007(3) 0.012(3)
C56 0.041(4) 0.031(4) 0.024(4) -0.001(3) -0.005(3) 0.008(3)
C57 0.031(4) 0.027(4) 0.026(4) 0.002(3) 0.002(3) 0.003(3)
C58 0.024(3) 0.026(4) 0.026(4) -0.004(3) -0.002(3) 0.001(3)
C59 0.026(3) 0.019(3) 0.032(4) 0.006(3) 0.007(3) 0.001(3)
C61 0.027(4) 0.024(3) 0.025(4) 0.001(3) -0.001(3) -0.001(3)
C62 0.021(3) 0.017(3) 0.032(4) 0.008(3) 0.001(3) -0.007(2)
C63 0.024(3) 0.024(3) 0.033(4) 0.000(3) 0.006(3) -0.002(3)
C64 0.029(4) 0.020(3) 0.036(4) -0.005(3) -0.002(3) 0.004(3)
C65 0.024(3) 0.018(3) 0.029(4) -0.004(3) 0.002(3) -0.001(3)
C66 0.020(3) 0.030(4) 0.039(4) -0.002(3) 0.005(3) 0.007(3)
C67 0.016(3) 0.036(4) 0.045(5) 0.002(4) -0.003(3) 0.003(3)
C68 0.015(3) 0.029(4) 0.039(4) 0.006(3) 0.007(3) -0.003(3)
C69 0.018(3) 0.027(4) 0.031(4) 0.004(3) 0.005(3) -0.001(3)
C71 0.023(3) 0.030(4) 0.034(4) 0.004(3) 0.007(3) -0.002(3)
C72 0.018(3) 0.023(3) 0.050(5) 0.004(3) 0.011(3) -0.001(3)
C73 0.037(4) 0.036(4) 0.061(6) 0.015(4) -0.017(4) -0.004(3)
C74 0.052(5) 0.041(5) 0.074(7) 0.018(5) -0.028(5) -0.023(4)
C75 0.030(4) 0.022(4) 0.058(5) 0.004(4) 0.006(4) -0.001(3)
C76 0.025(4) 0.036(4) 0.071(6) 0.014(4) 0.000(4) -0.004(3)
C77 0.022(4) 0.031(4) 0.053(5) 0.010(4) -0.001(3) -0.008(3)
C78 0.011(3) 0.027(4) 0.037(4) -0.002(3) 0.006(3) 0.002(3)
C79 0.014(3) 0.028(4) 0.035(4) 0.006(3) -0.001(3) 0.000(3)
C81 0.023(3) 0.014(3) 0.037(4) 0.006(3) 0.006(3) 0.008(3)
C82 0.019(3) 0.014(3) 0.042(4) 0.004(3) 0.013(3) 0.006(2)
C83 0.026(4) 0.033(4) 0.030(4) 0.001(3) 0.004(3) 0.006(3)
C84 0.029(4) 0.039(4) 0.031(4) 0.000(3) 0.004(3) 0.010(3)
C85 0.030(4) 0.023(3) 0.028(4) 0.004(3) 0.009(3) 0.009(3)
C86 0.018(3) 0.029(4) 0.044(5) 0.001(3) 0.011(3) 0.009(3)
C87 0.024(4) 0.037(4) 0.039(4) -0.001(4) 0.007(3) 0.006(3)
C88 0.013(3) 0.024(4) 0.044(5) 0.011(3) 0.003(3) 0.001(3)
C89 0.018(3) 0.019(3) 0.032(4) 0.005(3) 0.006(3) -0.001(2)
C110 0.016(3) 0.016(3) 0.034(4) 0.004(3) 0.003(3) 0.001(2)
C111 0.021(3) 0.014(3) 0.037(4) 0.000(3) 0.004(3) 0.002(2)
C112 0.025(4) 0.026(4) 0.041(4) -0.003(3) 0.011(3) 0.001(3)
C113 0.020(4) 0.039(4) 0.051(5) -0.004(4) 0.019(3) -0.003(3)
C114 0.016(3) 0.036(4) 0.047(5) -0.003(4) 0.008(3) -0.004(3)
C115 0.041(5) 0.069(6) 0.048(5) -0.027(5) 0.008(4) -0.009(4)
C210 0.025(3) 0.015(3) 0.024(4) 0.006(3) 0.008(3) 0.000(2)
C211 0.023(3) 0.018(3) 0.031(4) 0.007(3) 0.005(3) 0.000(3)
C212 0.033(4) 0.018(3) 0.032(4) 0.006(3) 0.010(3) 0.004(3)
C213 0.030(4) 0.024(4) 0.027(4) 0.001(3) 0.004(3) 0.000(3)
C214 0.022(3) 0.021(3) 0.042(4) 0.008(3) 0.003(3) 0.003(3)
C215 0.029(4) 0.051(5) 0.041(5) -0.008(4) 0.015(3) 0.009(3)
C310 0.023(3) 0.015(3) 0.029(4) -0.002(3) 0.008(3) 0.001(2)
C311 0.024(3) 0.021(3) 0.029(4) -0.005(3) 0.007(3) 0.006(3)
C312 0.032(4) 0.014(3) 0.050(5) 0.005(3) 0.010(3) 0.004(3)
C313 0.031(4) 0.017(3) 0.058(5) 0.000(3) 0.008(4) -0.006(3)
C314 0.021(3) 0.036(4) 0.038(4) -0.005(3) 0.002(3) 0.001(3)
C315 0.050(5) 0.030(4) 0.041(5) 0.009(4) 0.001(4) -0.004(3)
C410 0.013(3) 0.024(3) 0.023(3) -0.003(3) 0.004(2) 0.001(2)
C411 0.019(3) 0.019(3) 0.025(4) -0.003(3) 0.001(3) -0.005(2)
C412 0.027(4) 0.018(3) 0.036(4) -0.002(3) 0.003(3) 0.002(3)
C413 0.020(3) 0.019(3) 0.045(4) -0.001(3) 0.004(3) 0.010(3)
C414 0.013(3) 0.024(3) 0.038(4) 0.000(3) 0.009(3) 0.005(2)
C415 0.023(4) 0.022(4) 0.074(6) 0.008(4) 0.011(4) -0.006(3)
C510 0.019(3) 0.022(3) 0.029(4) -0.001(3) 0.007(3) 0.002(3)
C511 0.026(4) 0.028(4) 0.029(4) 0.002(3) 0.009(3) 0.005(3)
C512 0.048(5) 0.018(3) 0.046(5) 0.009(3) 0.004(4) 0.004(3)
C513 0.050(5) 0.026(4) 0.059(6) -0.002(4) -0.003(4) -0.008(4)
C514 0.042(4) 0.028(4) 0.043(5) 0.001(4) -0.008(4) 0.004(3)
C515 0.065(6) 0.037(5) 0.042(5) 0.017(4) -0.010(4) 0.003(4)
C610 0.018(3) 0.018(3) 0.028(4) 0.008(3) 0.004(3) 0.002(2)
C611 0.018(3) 0.020(3) 0.035(4) 0.004(3) 0.007(3) 0.002(3)
C612 0.030(4) 0.027(4) 0.026(4) -0.002(3) 0.008(3) -0.001(3)
C613 0.015(3) 0.044(4) 0.043(5) 0.002(4) 0.010(3) 0.005(3)
C614 0.014(3) 0.047(5) 0.040(5) 0.003(4) 0.007(3) -0.005(3)
C615 0.034(4) 0.056(5) 0.039(5) -0.008(4) 0.006(4) 0.001(4)
C710 0.018(3) 0.024(3) 0.022(3) 0.004(3) 0.001(3) 0.005(3)
C711 0.014(3) 0.028(4) 0.033(4) 0.008(3) 0.003(3) 0.000(3)
C712 0.031(4) 0.014(3) 0.049(5) -0.002(3) 0.001(3) 0.000(3)
C713 0.024(3) 0.030(4) 0.039(4) 0.001(3) 0.005(3) 0.002(3)
C714 0.017(3) 0.027(4) 0.033(4) 0.001(3) 0.004(3) 0.001(3)
C715 0.029(4) 0.031(4) 0.094(7) 0.004(5) 0.011(4) -0.013(3)
C810 0.019(3) 0.014(3) 0.032(4) 0.001(3) 0.008(3) -0.003(2)
C811 0.020(3) 0.016(3) 0.035(4) 0.004(3) 0.003(3) -0.002(2)
C812 0.030(4) 0.026(4) 0.035(4) -0.006(3) 0.014(3) -0.002(3)
C813 0.034(4) 0.029(4) 0.029(4) -0.005(3) 0.000(3) -0.001(3)
C814 0.023(3) 0.027(4) 0.040(4) 0.003(3) 0.004(3) 0.004(3)
C815 0.025(4) 0.072(6) 0.043(5) -0.010(4) 0.012(4) 0.011(4)
O1W 0.017(2) 0.028(3) 0.038(3) 0.005(2) 0.003(2) 0.0041(19)
O2W 0.022(2) 0.034(3) 0.041(3) 0.006(3) 0.001(2) -0.003(2)
O3W 0.028(3) 0.059(4) 0.059(4) -0.011(3) 0.007(3) -0.005(3)
O4W 0.058(4) 0.064(4) 0.059(4) -0.012(4) 0.001(3) 0.014(3)
O5W 0.074(4) 0.040(3) 0.066(4) 0.006(3) 0.004(3) -0.002(3)
O6W 0.054(4) 0.114(6) 0.058(4) -0.006(4) 0.013(3) -0.022(4)
O7M 0.086(6) 0.114(8) 0.137(9) 0.025(6) -0.032(6) -0.018(5)
C7M 0.141(16) 0.23(2) 0.22(2) -0.126(19) 0.064(16) -0.089(16)
O7W 0.057(4) 0.036(3) 0.070(4) 0.012(3) -0.002(3) 0.000(3)

loop_
_atom_type_symbol
_atom_type_description
_atom_type_scat_dispersion_real
_atom_type_scat_dispersion_imag
_atom_type_scat_source
C C 0.0033 0.0016 'International Tables Vol C Tables 4.2.6.8 and 6.1.1.4'
H H 0.0000 0.0000 'International Tables Vol C Tables 4.2.6.8 and 6.1.1.4'
Cu Cu 0.3201 1.2651 'International Tables Vol C Tables 4.2.6.8 and 6.1.1.4'
N N 0.0061 0.0033 'International Tables Vol C Tables 4.2.6.8 and 6.1.1.4'
O O 0.0106 0.0060 'International Tables Vol C Tables 4.2.6.8 and 6.1.1.4'

loop_
_geom_angle_atom_site_label_1
_geom_angle_atom_site_label_2
_geom_angle_atom_site_label_3
_geom_angle
O11 Cu1 N11 82.2(2)
O11 Cu1 O12 174.73(19)
N11 Cu1 O12 93.8(2)
O11 Cu1 O42 95.17(17)
N11 Cu1 O42 173.5(2)
O12 Cu1 O42 88.45(17)
O11 Cu1 O43 82.90(17)
N11 Cu1 O43 108.49(19)
O12 Cu1 O43 101.69(17)
O42 Cu1 O43 76.97(15)
N21 Cu2 O21 81.6(2)
N21 Cu2 O22 92.4(2)
O21 Cu2 O22 172.74(18)
N21 Cu2 O32 171.8(2)
O21 Cu2 O32 95.50(18)
O22 Cu2 O32 89.89(17)
N21 Cu2 O33 113.35(19)
O21 Cu2 O33 89.49(17)
O22 Cu2 O33 96.67(17)
O32 Cu2 O33 74.19(16)
N31 Cu3 O31 81.2(2)
N31 Cu3 O32 92.7(2)
O31 Cu3 O32 170.41(18)
N31 Cu3 O12 176.7(2)
O31 Cu3 O12 95.96(18)
O32 Cu3 O12 89.91(18)
N31 Cu3 O13 107.79(19)
O31 Cu3 O13 92.19(18)
O32 Cu3 O13 96.74(17)
O12 Cu3 O13 73.77(17)
N41 Cu4 O41 81.38(19)
N41 Cu4 O22 177.4(2)
O41 Cu4 O22 97.12(17)
N41 Cu4 O42 91.15(19)
O41 Cu4 O42 167.82(19)
O22 Cu4 O42 89.97(17)
N41 Cu4 O23 106.66(19)
O41 Cu4 O23 95.26(18)
O22 Cu4 O23 75.49(16)
O42 Cu4 O23 96.10(17)
N51 Cu5 O51 81.3(2)
N51 Cu5 O52 92.5(2)
O51 Cu5 O52 168.23(18)
N51 Cu5 O62 177.7(2)
O51 Cu5 O62 96.51(18)
O52 Cu5 O62 89.80(18)
N51 Cu5 O63 107.5(2)
O51 Cu5 O63 96.47(17)
O52 Cu5 O63 94.92(17)
O62 Cu5 O63 72.15(17)
O61 Cu6 O62 174.00(19)
O61 Cu6 N61 82.3(2)
O62 Cu6 N61 93.8(2)
O61 Cu6 O72 94.37(18)
O62 Cu6 O72 88.92(17)
N61 Cu6 O72 172.3(2)
O61 Cu6 O73 83.62(18)
O62 Cu6 O73 102.07(17)
N61 Cu6 O73 110.53(19)
O72 Cu6 O73 75.82(16)
N71 Cu7 O71 81.9(2)
N71 Cu7 O82 177.5(2)
O71 Cu7 O82 95.84(18)
N71 Cu7 O72 92.1(2)
O71 Cu7 O72 168.57(19)
O82 Cu7 O72 90.26(18)
N71 Cu7 O83 102.1(2)
O71 Cu7 O83 90.97(19)
O82 Cu7 O83 76.89(17)
O72 Cu7 O83 99.84(18)
N81 Cu8 O81 81.8(2)
N81 Cu8 O82 91.2(2)
O81 Cu8 O82 171.22(19)
N81 Cu8 O52 174.0(2)
O81 Cu8 O52 96.09(18)
O82 Cu8 O52 90.25(18)
N81 Cu8 O53 111.3(2)
O81 Cu8 O53 90.13(18)
O82 Cu8 O53 97.45(18)
O52 Cu8 O53 74.29(17)
C18 N11 N12 119.0(5)
C18 N11 Cu1 126.5(5)
N12 N11 Cu1 114.5(4)
C11 N12 N11 109.3(5)
C28 N21 N22 117.3(5)
C28 N21 Cu2 128.3(4)
N22 N21 Cu2 114.3(4)
C21 N22 N21 109.5(5)
C38 N31 N32 117.9(5)
C38 N31 Cu3 127.2(5)
N32 N31 Cu3 114.9(4)
C31 N32 N31 109.1(5)
C48 N41 N42 118.1(5)
C48 N41 Cu4 126.7(4)
N42 N41 Cu4 114.6(4)
C41 N42 N41 109.2(5)
C58 N51 N52 117.3(5)
C58 N51 Cu5 128.1(5)
N52 N51 Cu5 114.4(4)
C51 N52 N51 108.9(5)
C68 N61 N62 119.2(5)
C68 N61 Cu6 127.4(5)
N62 N61 Cu6 113.4(4)
C61 N62 N61 109.3(5)
C78 N71 N72 118.6(5)
C78 N71 Cu7 126.3(4)
N72 N71 Cu7 114.1(4)
C71 N72 N71 108.8(5)
C88 N81 N82 118.0(5)
C88 N81 Cu8 128.1(5)
N82 N81 Cu8 113.9(4)
C81 N82 N81 110.0(5)
C11 O11 Cu1 111.6(4)
C110 O12 Cu1 125.6(4)
C110 O12 Cu3 122.0(4)
Cu1 O12 Cu3 110.18(19)
C111 O13 C115 117.0(5)
C111 O13 Cu3 111.4(4)
C115 O13 Cu3 129.2(4)
C15 O14 H14O 109.5
C21 O21 Cu2 111.4(4)
C210 O22 Cu2 127.2(4)
C210 O22 Cu4 120.9(4)
Cu2 O22 Cu4 111.7(2)
C25 O24 H24O 109.5
C211 O23 C215 118.6(5)
C211 O23 Cu4 111.5(4)
C215 O23 Cu4 129.2(4)
C31 O31 Cu3 111.3(4)
C310 O32 Cu3 125.8(4)
C310 O32 Cu2 120.4(4)
Cu3 O32 Cu2 111.24(19)
C35 O34 H34O 109.5
C311 O33 C315 117.0(5)
C311 O33 Cu2 112.2(4)
C315 O33 Cu2 129.5(4)
C41 O41 Cu4 109.5(4)
C410 O42 Cu1 114.3(3)
C410 O42 Cu4 122.9(4)
Cu1 O42 Cu4 111.89(19)
C45 O44 H44O 109.5
C411 O43 C415 116.3(5)
C411 O43 Cu1 104.8(3)
C415 O43 Cu1 117.6(4)
C51 O51 Cu5 111.5(4)
C510 O52 Cu5 125.6(4)
C510 O52 Cu8 120.4(4)
Cu5 O52 Cu8 112.2(2)
C55 O54 H54O 109.5
C511 O53 C515 117.4(6)
C511 O53 Cu8 113.1(4)
C515 O53 Cu8 129.1(5)
C61 O61 Cu6 111.4(4)
C610 O62 Cu6 126.1(4)
C610 O62 Cu5 123.8(4)
Cu6 O62 Cu5 109.14(19)
C65 O64 H64O 109.5
C611 O63 C615 118.2(5)
C611 O63 Cu5 111.8(4)
C615 O63 Cu5 129.9(4)
C71 O71 Cu7 110.2(4)
C710 O72 Cu7 122.3(4)
C710 O72 Cu6 116.0(4)
Cu7 O72 Cu6 109.9(2)
C75 O74 H74O 109.5
C711 O73 C715 115.7(5)
C711 O73 Cu6 105.0(3)
C715 O73 Cu6 116.7(4)
C81 O81 Cu8 110.1(4)
C810 O82 Cu8 127.7(4)
C810 O82 Cu7 118.4(4)
Cu8 O82 Cu7 111.5(2)
C85 O84 H84O 109.5
C811 O83 C815 118.6(6)
C811 O83 Cu7 109.4(4)
C815 O83 Cu7 131.2(4)
O11 C11 N12 122.3(6)
O11 C11 C12 117.8(5)
N12 C11 C12 119.9(6)
C17 C12 C13 117.7(6)
C17 C12 C11 119.1(6)
C13 C12 C11 123.0(6)
C14 C13 C12 120.9(6)
C14 C13 H13 119.6
C12 C13 H13 119.6
C13 C14 C15 121.5(6)
C13 C14 H14 119.3
C15 C14 H14 119.3
O14 C15 C16 125.0(6)
O14 C15 C14 117.4(6)
C16 C15 C14 117.5(6)
C17 C16 C15 120.7(6)
C17 C16 H16 119.7
C15 C16 H16 119.7
C16 C17 C12 121.7(6)
C16 C17 H17 119.1
C12 C17 H17 119.1
N11 C18 C19 125.5(6)
N11 C18 H18 117.3
C19 C18 H18 117.3
C114 C19 C110 118.1(6)
C114 C19 C18 117.7(6)
C110 C19 C18 124.2(6)
O21 C21 N22 123.1(6)
O21 C21 C22 118.7(6)
N22 C21 C22 118.2(6)
C27 C22 C23 118.1(6)
C27 C22 C21 120.4(6)
C23 C22 C21 121.6(6)
C24 C23 C22 119.9(7)
C24 C23 H23 120.0
C22 C23 H23 120.0
C23 C24 C25 121.7(6)
C23 C24 H24 119.2
C25 C24 H24 119.2
O24 C25 C24 123.2(6)
O24 C25 C26 118.6(7)
C24 C25 C26 118.2(6)
C27 C26 C25 120.0(7)
C27 C26 H26 120.0
C25 C26 H26 120.0
C22 C27 C26 122.1(6)
C22 C27 H27 119.0
C26 C27 H27 119.0
N21 C28 C29 124.9(6)
N21 C28 H28 117.5
C29 C28 H28 117.5
C210 C29 C214 119.4(6)
C210 C29 C28 123.7(6)
C214 C29 C28 116.9(6)
O31 C31 N32 123.1(6)
O31 C31 C32 117.2(6)
N32 C31 C32 119.6(6)
C37 C32 C33 118.4(6)
C37 C32 C31 123.5(6)
C33 C32 C31 118.1(6)
C34 C33 C32 120.9(6)
C34 C33 H33 119.6
C32 C33 H33 119.6
C35 C34 C33 119.6(6)
C35 C34 H34 120.2
C33 C34 H34 120.2
O34 C35 C34 122.8(7)
O34 C35 C36 116.9(6)
C34 C35 C36 120.3(7)
C37 C36 C35 119.6(7)
C37 C36 H36 120.2
C35 C36 H36 120.2
C36 C37 C32 121.3(7)
C36 C37 H37 119.4
C32 C37 H37 119.4
N31 C38 C39 124.5(6)
N31 C38 H38 117.8
C39 C38 H38 117.8
C310 C39 C314 119.2(6)
C310 C39 C38 124.2(6)
C314 C39 C38 116.5(6)
O41 C41 N42 124.7(5)
O41 C41 C42 119.3(5)
N42 C41 C42 116.0(5)
C43 C42 C47 118.8(6)
C43 C42 C41 120.7(6)
C47 C42 C41 120.5(6)
C42 C43 C44 120.8(7)
C42 C43 H43 119.6
C44 C43 H43 119.6
C45 C44 C43 119.1(7)
C45 C44 H44 120.4
C43 C44 H44 120.4
O44 C45 C46 116.8(7)
O44 C45 C44 122.8(7)
C46 C45 C44 120.3(7)
C45 C46 C47 120.0(7)
C45 C46 H46 120.0
C47 C46 H46 120.0
C46 C47 C42 120.9(7)
C46 C47 H47 119.6
C42 C47 H47 119.6
N41 C48 C49 124.5(6)
N41 C48 H48 117.8
C49 C48 H48 117.8
C414 C49 C410 120.5(6)
C414 C49 C48 115.9(5)
C410 C49 C48 123.6(5)
O51 C51 N52 123.8(6)
O51 C51 C52 116.2(6)
N52 C51 C52 120.0(6)
C53 C52 C57 117.0(6)
C53 C52 C51 120.3(6)
C57 C52 C51 122.7(6)
C52 C53 C54 122.7(6)
C52 C53 H53 118.7
C54 C53 H53 118.7
C55 C54 C53 118.2(6)
C55 C54 H54 120.9
C53 C54 H54 120.9
O54 C55 C56 117.3(6)
O54 C55 C54 122.3(6)
C56 C55 C54 120.4(6)
C57 C56 C55 120.9(7)
C57 C56 H56 119.6
C55 C56 H56 119.6
C56 C57 C52 120.8(7)
C56 C57 H57 119.6
C52 C57 H57 119.6
N51 C58 C59 123.4(6)
N51 C58 H58 118.3
C59 C58 H58 118.3
C510 C59 C514 119.3(6)
C510 C59 C58 124.0(6)
C514 C59 C58 116.4(6)
O61 C61 N62 123.3(6)
O61 C61 C62 115.6(6)
N62 C61 C62 121.0(6)
C63 C62 C67 117.0(6)
C63 C62 C61 124.0(6)
C67 C62 C61 118.5(6)
C64 C63 C62 122.2(6)
C64 C63 H63 118.9
C62 C63 H63 118.9
C63 C64 C65 119.5(6)
C63 C64 H64 120.3
C65 C64 H64 120.3
O64 C65 C66 122.5(6)
O64 C65 C64 117.5(6)
C66 C65 C64 120.0(6)
C65 C66 C67 119.7(6)
C65 C66 H66 120.2
C67 C66 H66 120.2
C66 C67 C62 121.6(6)
C66 C67 H67 119.2
C62 C67 H67 119.2
N61 C68 C69 123.7(6)
N61 C68 H68 118.1
C69 C68 H68 118.1
C610 C69 C68 126.2(6)
C610 C69 C614 116.4(6)
C68 C69 C614 117.4(6)
O71 C71 N72 124.9(6)
O71 C71 C72 118.3(6)
N72 C71 C72 116.8(6)
C77 C72 C73 117.8(6)
C77 C72 C71 120.1(6)
C73 C72 C71 122.2(7)
C74 C73 C72 119.4(7)
C74 C73 H73 120.3
C72 C73 H73 120.3
C75 C74 C73 121.9(7)
C75 C74 H74 119.0
C73 C74 H74 119.0
O74 C75 C74 119.8(7)
O74 C75 C76 121.9(7)
C74 C75 C76 118.3(7)
C77 C76 C75 120.6(8)
C77 C76 H76 119.7
C75 C76 H76 119.7
C76 C77 C72 121.9(7)
C76 C77 H77 119.0
C72 C77 H77 119.0
N71 C78 C79 123.7(6)
N71 C78 H78 118.2
C79 C78 H78 118.2
C710 C79 C714 118.4(6)
C710 C79 C78 125.8(6)
C714 C79 C78 115.8(5)
O81 C81 N82 124.0(6)
O81 C81 C82 117.8(6)
N82 C81 C82 118.2(6)
C83 C82 C87 119.2(6)
C83 C82 C81 120.8(6)
C87 C82 C81 120.0(6)
C82 C83 C84 120.2(6)
C82 C83 H83 119.9
C84 C83 H83 119.9
C83 C84 C85 121.0(7)
C83 C84 H84 119.5
C85 C84 H84 119.5
O84 C85 C86 121.0(6)
O84 C85 C84 119.5(6)
C86 C85 C84 119.4(6)
C85 C86 C87 120.2(6)
C85 C86 H86 119.9
C87 C86 H86 119.9
C86 C87 C82 120.0(7)
C86 C87 H87 120.0
C82 C87 H87 120.0
N81 C88 C89 125.8(6)
N81 C88 H88 117.1
C89 C88 H88 117.1
C814 C89 C810 119.3(6)
C814 C89 C88 117.3(6)
C810 C89 C88 123.4(6)
O12 C110 C111 118.3(5)
O12 C110 C19 123.0(6)
C111 C110 C19 118.7(6)
O13 C111 C112 124.4(6)
O13 C111 C110 114.0(5)
C112 C111 C110 121.5(6)
C111 C112 C113 119.2(7)
C111 C112 H112 120.4
C113 C112 H112 120.4
C114 C113 C112 120.2(6)
C114 C113 H113 119.9
C112 C113 H113 119.9
C113 C114 C19 122.2(7)
C113 C114 H114 118.9
C19 C114 H114 118.9
O13 C115 H11A 109.5
O13 C115 H11B 109.5
H11A C115 H11B 109.5
O13 C115 H11C 109.5
H11A C115 H11C 109.5
H11B C115 H11C 109.5
O22 C210 C29 123.2(6)
O22 C210 C211 119.1(5)
C29 C210 C211 117.6(6)
C212 C211 O23 125.4(6)
C212 C211 C210 121.6(6)
O23 C211 C210 112.9(6)
C211 C212 C213 120.3(6)
C211 C212 H212 119.8
C213 C212 H212 119.8
C214 C213 C212 119.7(7)
C214 C213 H213 120.1
C212 C213 H213 120.1
C213 C214 C29 121.3(6)
C213 C214 H214 119.3
C29 C214 H214 119.3
O23 C215 H21A 109.5
O23 C215 H21B 109.5
H21A C215 H21B 109.5
O23 C215 H21C 109.5
H21A C215 H21C 109.5
H21B C215 H21C 109.5
O32 C310 C39 123.8(6)
O32 C310 C311 117.4(6)
C39 C310 C311 118.8(6)
O33 C311 C312 125.2(6)
O33 C311 C310 114.0(6)
C312 C311 C310 120.8(6)
C311 C312 C313 119.7(6)
C311 C312 H312 120.1
C313 C312 H312 120.1
C314 C313 C312 120.5(6)
C314 C313 H313 119.7
C312 C313 H313 119.7
C313 C314 C39 120.9(7)
C313 C314 H314 119.6
C39 C314 H314 119.6
O33 C315 H31A 109.5
O33 C315 H31B 109.5
H31A C315 H31B 109.5
O33 C315 H31C 109.5
H31A C315 H31C 109.5
H31B C315 H31C 109.5
O42 C410 C411 120.1(5)
O42 C410 C49 122.5(5)
C411 C410 C49 117.4(5)
C412 C411 O43 123.5(5)
C412 C411 C410 121.3(6)
O43 C411 C410 115.2(5)
C411 C412 C413 120.1(6)
C411 C412 H412 119.9
C413 C412 H412 119.9
C414 C413 C412 120.6(6)
C414 C413 H413 119.7
C412 C413 H413 119.7
C413 C414 C49 119.9(6)
C413 C414 H414 120.1
C49 C414 H414 120.1
O43 C415 H41A 109.5
O43 C415 H41B 109.5
H41A C415 H41B 109.5
O43 C415 H41C 109.5
H41A C415 H41C 109.5
H41B C415 H41C 109.5
O52 C510 C59 124.5(6)
O52 C510 C511 118.2(6)
C59 C510 C511 117.3(6)
C512 C511 O53 126.5(6)
C512 C511 C510 121.2(7)
O53 C511 C510 112.3(6)
C511 C512 C513 121.1(7)
C511 C512 H512 119.4
C513 C512 H512 119.4
C514 C513 C512 119.7(7)
C514 C513 H513 120.1
C512 C513 H513 120.1
C513 C514 C59 121.3(7)
C513 C514 H514 119.3
C59 C514 H514 119.3
O53 C515 H51A 109.5
O53 C515 H51B 109.5
H51A C515 H51B 109.5
O53 C515 H51C 109.5
H51A C515 H51C 109.5
H51B C515 H51C 109.5
O62 C610 C611 117.7(6)
O62 C610 C69 121.7(6)
C611 C610 C69 120.6(6)
O63 C611 C610 114.4(5)
O63 C611 C612 124.7(6)
C610 C611 C612 120.9(6)
C613 C612 C611 119.4(6)
C613 C612 H612 120.3
C611 C612 H612 120.3
C614 C613 C612 120.3(6)
C614 C613 H613 119.8
C612 C613 H613 119.8
C613 C614 C69 122.3(6)
C613 C614 H614 118.8
C69 C614 H614 118.8
O63 C615 H61A 109.5
O63 C615 H61B 109.5
H61A C615 H61B 109.5
O63 C615 H61C 109.5
H61A C615 H61C 109.5
H61B C615 H61C 109.5
O72 C710 C711 119.3(5)
O72 C710 C79 121.7(6)
C711 C710 C79 119.0(6)
C712 C711 C710 121.5(6)
C712 C711 O73 122.3(6)
C710 C711 O73 116.2(5)
C711 C712 C713 120.0(6)
C711 C712 H712 120.0
C713 C712 H712 120.0
C714 C713 C712 119.4(6)
C714 C713 H713 120.3
C712 C713 H713 120.3
C713 C714 C79 121.6(6)
C713 C714 H714 119.2
C79 C714 H714 119.2
O73 C715 H71A 109.5
O73 C715 H71B 109.5
H71A C715 H71B 109.5
O73 C715 H71C 109.5
H71A C715 H71C 109.5
H71B C715 H71C 109.5
O82 C810 C811 120.5(6)
O82 C810 C89 121.8(6)
C811 C810 C89 117.6(6)
C812 C811 O83 124.4(6)
C812 C811 C810 121.7(6)
O83 C811 C810 113.9(6)
C811 C812 C813 120.0(6)
C811 C812 H812 120.0
C813 C812 H812 120.0
C814 C813 C812 120.1(7)
C814 C813 H813 120.0
C812 C813 H813 120.0
C813 C814 C89 121.3(6)
C813 C814 H814 119.4
C89 C814 H814 119.4
O83 C815 H81A 109.5
O83 C815 H81B 109.5
H81A C815 H81B 109.5
O83 C815 H81C 109.5
H81A C815 H81C 109.5
H81B C815 H81C 109.5
H1WA O1W H1WB 108.0(13)
H2WA O2W H2WB 107.9(13)
H4WA O4W H4WB 107.9(13)
C7M O7M H7M 109.5
O7M C7M H70A 109.5
O7M C7M H70B 109.5
H70A C7M H70B 109.5
O7M C7M H70C 109.5
H70A C7M H70C 109.5
H70B C7M H70C 109.5

loop_
_geom_bond_atom_site_label_1
_geom_bond_atom_site_label_2
_geom_bond_distance
Cu1 O11 1.899(5)
Cu1 N11 1.913(5)
Cu1 O12 1.921(4)
Cu1 O42 1.979(4)
Cu1 O43 2.301(4)
Cu2 N21 1.906(5)
Cu2 O21 1.919(4)
Cu2 O22 1.946(4)
Cu2 O32 1.996(4)
Cu2 O33 2.277(4)
Cu3 N31 1.918(5)
Cu3 O31 1.921(4)
Cu3 O32 1.930(4)
Cu3 O12 1.980(4)
Cu3 O13 2.332(4)
Cu4 N41 1.909(5)
Cu4 O41 1.950(4)
Cu4 O22 1.961(4)
Cu4 O42 1.986(4)
Cu4 O23 2.279(5)
Cu5 N51 1.911(5)
Cu5 O51 1.919(4)
Cu5 O52 1.935(4)
Cu5 O62 1.982(4)
Cu5 O63 2.364(4)
Cu6 O61 1.883(5)
Cu6 O62 1.914(5)
Cu6 N61 1.916(5)
Cu6 O72 1.991(4)
Cu6 O73 2.333(4)
Cu7 N71 1.909(5)
Cu7 O71 1.926(4)
Cu7 O82 1.954(4)
Cu7 O72 1.970(4)
Cu7 O83 2.272(5)
Cu8 N81 1.911(5)
Cu8 O81 1.935(4)
Cu8 O82 1.953(4)
Cu8 O52 1.998(4)
Cu8 O53 2.246(5)
N11 C18 1.289(8)
N11 N12 1.387(7)
N12 C11 1.341(8)
N21 C28 1.276(9)
N21 N22 1.397(7)
N22 C21 1.322(9)
N31 C38 1.288(8)
N31 N32 1.391(7)
N32 C31 1.325(8)
N41 C48 1.277(8)
N41 N42 1.395(7)
N42 C41 1.311(8)
N51 C58 1.280(8)
N51 N52 1.417(7)
N52 C51 1.301(8)
N61 C68 1.282(8)
N61 N62 1.387(8)
N62 C61 1.327(8)
N71 C78 1.279(8)
N71 N72 1.400(7)
N72 C71 1.317(8)
N81 C88 1.270(9)
N81 N82 1.395(7)
N82 C81 1.308(9)
O11 C11 1.301(7)
O12 C110 1.357(7)
O13 C111 1.370(7)
O13 C115 1.415(9)
O14 C15 1.332(8)
O14 H14O 0.8400
O21 C21 1.279(7)
O22 C210 1.332(8)
O24 C25 1.347(8)
O24 H24O 0.8400
O23 C211 1.375(7)
O23 C215 1.436(8)
O31 C31 1.291(7)
O32 C310 1.355(7)
O34 C35 1.343(8)
O34 H34O 0.8400
O33 C311 1.366(8)
O33 C315 1.435(8)
O41 C41 1.287(7)
O42 C410 1.360(7)
O44 C45 1.360(8)
O44 H44O 0.8400
O43 C411 1.384(7)
O43 C415 1.431(8)
O51 C51 1.292(7)
O52 C510 1.324(7)
O54 C55 1.366(8)
O54 H54O 0.8400
O53 C511 1.375(8)
O53 C515 1.405(8)
O61 C61 1.280(7)
O62 C610 1.359(7)
O64 C65 1.354(8)
O64 H64O 0.8400
O63 C611 1.360(8)
O63 C615 1.415(9)
O71 C71 1.274(7)
O72 C710 1.365(7)
O74 C75 1.361(8)
O74 H74O 0.8400
O73 C711 1.392(7)
O73 C715 1.436(8)
O81 C81 1.292(7)
O82 C810 1.327(8)
O84 C85 1.355(8)
O84 H84O 0.8400
O83 C811 1.372(7)
O83 C815 1.428(8)
C11 C12 1.456(10)
C12 C17 1.387(9)
C12 C13 1.397(9)
C13 C14 1.351(9)
C13 H13 0.9500
C14 C15 1.405(9)
C14 H14 0.9500
C15 C16 1.391(9)
C16 C17 1.364(9)
C16 H16 0.9500
C17 H17 0.9500
C18 C19 1.426(9)
C18 H18 0.9500
C19 C114 1.397(9)
C19 C110 1.404(9)
C21 C22 1.468(9)
C22 C27 1.376(10)
C22 C23 1.395(9)
C23 C24 1.380(9)
C23 H23 0.9500
C24 C25 1.383(10)
C24 H24 0.9500
C25 C26 1.389(9)
C26 C27 1.376(9)
C26 H26 0.9500
C27 H27 0.9500
C28 C29 1.448(9)
C28 H28 0.9500
C29 C210 1.398(8)
C29 C214 1.406(10)
C31 C32 1.472(9)
C32 C37 1.379(9)
C32 C33 1.401(9)
C33 C34 1.388(9)
C33 H33 0.9500
C34 C35 1.367(9)
C34 H34 0.9500
C35 C36 1.401(10)
C36 C37 1.374(10)
C36 H36 0.9500
C37 H37 0.9500
C38 C39 1.442(9)
C38 H38 0.9500
C39 C310 1.387(9)
C39 C314 1.409(9)
C41 C42 1.483(8)
C42 C43 1.372(10)
C42 C47 1.386(9)
C43 C44 1.398(9)
C43 H43 0.9500
C44 C45 1.386(10)
C44 H44 0.9500
C45 C46 1.365(11)
C46 C47 1.382(9)
C46 H46 0.9500
C47 H47 0.9500
C48 C49 1.457(8)
C48 H48 0.9500
C49 C414 1.405(8)
C49 C410 1.405(8)
C51 C52 1.482(9)
C52 C53 1.381(9)
C52 C57 1.396(9)
C53 C54 1.382(9)
C53 H53 0.9500
C54 C55 1.374(10)
C54 H54 0.9500
C55 C56 1.368(10)
C56 C57 1.361(9)
C56 H56 0.9500
C57 H57 0.9500
C58 C59 1.435(9)
C58 H58 0.9500
C59 C510 1.406(9)
C59 C514 1.419(10)
C61 C62 1.453(9)
C62 C63 1.394(9)
C62 C67 1.400(9)
C63 C64 1.347(10)
C63 H63 0.9500
C64 C65 1.404(9)
C64 H64 0.9500
C65 C66 1.369(9)
C66 C67 1.370(10)
C66 H66 0.9500
C67 H67 0.9500
C68 C69 1.426(10)
C68 H68 0.9500
C69 C610 1.410(9)
C69 C614 1.432(9)
C71 C72 1.484(9)
C72 C77 1.391(10)
C72 C73 1.393(10)
C73 C74 1.382(11)
C73 H73 0.9500
C74 C75 1.373(11)
C74 H74 0.9500
C75 C76 1.379(10)
C76 C77 1.356(10)
C76 H76 0.9500
C77 H77 0.9500
C78 C79 1.434(9)
C78 H78 0.9500
C79 C710 1.401(8)
C79 C714 1.414(9)
C81 C82 1.499(9)
C82 C83 1.367(10)
C82 C87 1.399(9)
C83 C84 1.373(9)
C83 H83 0.9500
C84 C85 1.379(9)
C84 H84 0.9500
C85 C86 1.368(10)
C86 C87 1.383(9)
C86 H86 0.9500
C87 H87 0.9500
C88 C89 1.432(9)
C88 H88 0.9500
C89 C814 1.405(10)
C89 C810 1.415(8)
C110 C111 1.403(9)
C111 C112 1.371(9)
C112 C113 1.388(10)
C112 H112 0.9500
C113 C114 1.351(10)
C113 H113 0.9500
C114 H114 0.9500
C115 H11A 0.9800
C115 H11B 0.9800
C115 H11C 0.9800
C210 C211 1.422(9)
C211 C212 1.352(9)
C212 C213 1.391(9)
C212 H212 0.9500
C213 C214 1.361(9)
C213 H213 0.9500
C214 H214 0.9500
C215 H21A 0.9800
C215 H21B 0.9800
C215 H21C 0.9800
C310 C311 1.407(9)
C311 C312 1.374(9)
C312 C313 1.384(10)
C312 H312 0.9500
C313 C314 1.353(10)
C313 H313 0.9500
C314 H314 0.9500
C315 H31A 0.9800
C315 H31B 0.9800
C315 H31C 0.9800
C410 C411 1.398(8)
C411 C412 1.373(9)
C412 C413 1.383(9)
C412 H412 0.9500
C413 C414 1.357(9)
C413 H413 0.9500
C414 H414 0.9500
C415 H41A 0.9800
C415 H41B 0.9800
C415 H41C 0.9800
C510 C511 1.421(9)
C511 C512 1.363(10)
C512 C513 1.377(11)
C512 H512 0.9500
C513 C514 1.352(10)
C513 H513 0.9500
C514 H514 0.9500
C515 H51A 0.9800
C515 H51B 0.9800
C515 H51C 0.9800
C610 C611 1.383(9)
C611 C612 1.390(9)
C612 C613 1.387(9)
C612 H612 0.9500
C613 C614 1.348(10)
C613 H613 0.9500
C614 H614 0.9500
C615 H61A 0.9800
C615 H61B 0.9800
C615 H61C 0.9800
C710 C711 1.386(9)
C711 C712 1.373(9)
C712 C713 1.395(9)
C712 H712 0.9500
C713 C714 1.358(9)
C713 H713 0.9500
C714 H714 0.9500
C715 H71A 0.9800
C715 H71B 0.9800
C715 H71C 0.9800
C810 C811 1.408(9)
C811 C812 1.368(10)
C812 C813 1.393(9)
C812 H812 0.9500
C813 C814 1.357(9)
C813 H813 0.9500
C814 H814 0.9500
C815 H81A 0.9800
C815 H81B 0.9800
C815 H81C 0.9800
O1W H1WA 0.860(5)
O1W H1WB 0.860(5)
O2W H2WA 0.860(5)
O2W H2WB 0.860(5)
O3W H3WA 0.860(5)
O4W H4WA 0.860(5)
O4W H4WB 0.860(5)
O7M C7M 1.372(16)
O7M H7M 0.8400
C7M H70A 0.9800
C7M H70B 0.9800
C7M H70C 0.9800

loop_
_geom_torsion_atom_site_label_1
_geom_torsion_atom_site_label_2
_geom_torsion_atom_site_label_3
_geom_torsion_atom_site_label_4
_geom_torsion
C18 N11 N12 C11 178.7(6)
Cu1 N11 N12 C11 -2.4(6)
C28 N21 N22 C21 -175.1(6)
Cu2 N21 N22 C21 1.1(6)
C38 N31 N32 C31 -176.3(6)
Cu3 N31 N32 C31 1.6(6)
C48 N41 N42 C41 -166.2(6)
Cu4 N41 N42 C41 5.6(6)
C58 N51 N52 C51 176.0(6)
Cu5 N51 N52 C51 -0.1(6)
C68 N61 N62 C61 -179.3(6)
Cu6 N61 N62 C61 1.9(6)
C78 N71 N72 C71 166.6(6)
Cu7 N71 N72 C71 -2.3(7)
C88 N81 N82 C81 -177.9(6)
Cu8 N81 N82 C81 2.0(6)
N11 Cu1 O11 C11 -2.1(4)
O42 Cu1 O11 C11 171.8(4)
O43 Cu1 O11 C11 -112.0(4)
N61 Cu6 O61 C61 5.2(4)
O72 Cu6 O61 C61 -167.8(4)
O73 Cu6 O61 C61 117.0(4)
Cu1 O11 C11 N12 1.5(7)
Cu1 O11 C11 C12 -177.8(4)
N11 N12 C11 O11 0.5(8)
N11 N12 C11 C12 179.8(5)
O11 C11 C12 C17 -17.7(9)
N12 C11 C12 C17 163.0(6)
O11 C11 C12 C13 157.8(6)
N12 C11 C12 C13 -21.5(9)
C17 C12 C13 C14 2.1(10)
C11 C12 C13 C14 -173.4(6)
C12 C13 C14 C15 -0.3(10)
C13 C14 C15 O14 176.7(6)
C13 C14 C15 C16 -1.7(9)
O14 C15 C16 C17 -176.4(6)
C14 C15 C16 C17 2.0(9)
C15 C16 C17 C12 -0.2(10)
C13 C12 C17 C16 -1.9(10)
C11 C12 C17 C16 173.9(6)
N12 N11 C18 C19 -178.0(6)
Cu1 N11 C18 C19 3.2(10)
N11 C18 C19 C114 172.6(6)
N11 C18 C19 C110 -6.4(11)
Cu2 O21 C21 N22 1.9(8)
Cu2 O21 C21 C22 -178.5(4)
N21 N22 C21 O21 -2.0(8)
N21 N22 C21 C22 178.4(5)
O21 C21 C22 C27 0.6(9)
N22 C21 C22 C27 -179.8(6)
O21 C21 C22 C23 -179.8(6)
N22 C21 C22 C23 -0.1(9)
C27 C22 C23 C24 -3.5(9)
C21 C22 C23 C24 176.8(6)
C22 C23 C24 C25 2.3(10)
C23 C24 C25 O24 179.3(6)
C23 C24 C25 C26 -0.2(10)
O24 C25 C26 C27 179.7(6)
C24 C25 C26 C27 -0.7(10)
C23 C22 C27 C26 2.7(10)
C21 C22 C27 C26 -177.6(6)
C25 C26 C27 C22 -0.6(11)
N22 N21 C28 C29 179.1(6)
Cu2 N21 C28 C29 3.5(10)
N21 C28 C29 C210 -2.5(10)
N21 C28 C29 C214 176.4(6)
Cu3 O31 C31 N32 -7.1(8)
Cu3 O31 C31 C32 172.2(4)
N31 N32 C31 O31 3.7(9)
N31 N32 C31 C32 -175.5(5)
O31 C31 C32 C37 164.6(6)
N32 C31 C32 C37 -16.1(10)
O31 C31 C32 C33 -17.2(9)
N32 C31 C32 C33 162.1(6)
C37 C32 C33 C34 0.4(10)
C31 C32 C33 C34 -177.9(6)
C32 C33 C34 C35 0.3(10)
C33 C34 C35 O34 178.4(7)
C33 C34 C35 C36 -0.5(11)
O34 C35 C36 C37 -179.0(7)
C34 C35 C36 C37 -0.1(12)
C35 C36 C37 C32 0.9(12)
C33 C32 C37 C36 -1.0(11)
C31 C32 C37 C36 177.2(7)
N32 N31 C38 C39 -173.8(6)
Cu3 N31 C38 C39 8.7(10)
N31 C38 C39 C310 1.6(11)
N31 C38 C39 C314 177.8(6)
Cu4 O41 C41 N42 -5.2(8)
Cu4 O41 C41 C42 173.9(5)
N41 N42 C41 O41 -0.1(9)
N41 N42 C41 C42 -179.2(5)
O41 C41 C42 C43 37.6(9)
N42 C41 C42 C43 -143.2(6)
O41 C41 C42 C47 -143.6(6)
N42 C41 C42 C47 35.5(9)
C47 C42 C43 C44 -0.5(10)
C41 C42 C43 C44 178.3(6)
C42 C43 C44 C45 1.9(11)
C43 C44 C45 O44 178.6(7)
C43 C44 C45 C46 -1.4(11)
O44 C45 C46 C47 179.4(7)
C44 C45 C46 C47 -0.5(11)
C45 C46 C47 C42 2.0(11)
C43 C42 C47 C46 -1.5(10)
C41 C42 C47 C46 179.7(6)
N42 N41 C48 C49 179.8(6)
Cu4 N41 C48 C49 9.1(9)
N41 C48 C49 C414 -168.8(6)
N41 C48 C49 C410 12.8(10)
Cu5 O51 C51 N52 2.3(8)
Cu5 O51 C51 C52 -177.9(4)
N51 N52 C51 O51 -1.5(9)
N51 N52 C51 C52 178.7(5)
O51 C51 C52 C53 14.1(9)
N52 C51 C52 C53 -166.2(6)
O51 C51 C52 C57 -165.6(6)
N52 C51 C52 C57 14.2(10)
C57 C52 C53 C54 0.6(10)
C51 C52 C53 C54 -179.1(6)
C52 C53 C54 C55 -0.7(10)
C53 C54 C55 O54 -178.8(6)
C53 C54 C55 C56 0.6(10)
O54 C55 C56 C57 179.1(6)
C54 C55 C56 C57 -0.3(11)
C55 C56 C57 C52 0.2(11)
C53 C52 C57 C56 -0.3(10)
C51 C52 C57 C56 179.3(6)
N52 N51 C58 C59 173.2(6)
Cu5 N51 C58 C59 -11.4(10)
N51 C58 C59 C510 -0.5(11)
N51 C58 C59 C514 -174.5(7)
Cu6 O61 C61 N62 -6.2(8)
Cu6 O61 C61 C62 171.2(4)
N61 N62 C61 O61 2.9(9)
N61 N62 C61 C62 -174.3(5)
O61 C61 C62 C63 -158.4(6)
N62 C61 C62 C63 19.0(10)
O61 C61 C62 C67 13.5(9)
N62 C61 C62 C67 -169.0(6)
C67 C62 C63 C64 -3.2(10)
C61 C62 C63 C64 168.9(6)
C62 C63 C64 C65 0.4(10)
C63 C64 C65 O64 -176.2(6)
C63 C64 C65 C66 2.3(10)
O64 C65 C66 C67 176.5(6)
C64 C65 C66 C67 -1.9(10)
C65 C66 C67 C62 -1.1(11)
C63 C62 C67 C66 3.6(10)
C61 C62 C67 C66 -169.0(6)
N62 N61 C68 C69 -177.4(6)
Cu6 N61 C68 C69 1.2(10)
N61 C68 C69 C610 3.7(11)
N61 C68 C69 C614 -174.9(6)
Cu7 O71 C71 N72 2.0(9)
Cu7 O71 C71 C72 179.5(5)
N71 N72 C71 O71 0.2(10)
N71 N72 C71 C72 -177.4(6)
O71 C71 C72 C77 -33.5(10)
N72 C71 C72 C77 144.2(7)
O71 C71 C72 C73 145.9(7)
N72 C71 C72 C73 -36.3(10)
C77 C72 C73 C74 -2.1(12)
C71 C72 C73 C74 178.5(8)
C72 C73 C74 C75 -1.6(14)
C73 C74 C75 O74 -176.2(8)
C73 C74 C75 C76 3.8(14)
O74 C75 C76 C77 177.6(7)
C74 C75 C76 C77 -2.3(13)
C75 C76 C77 C72 -1.4(13)
C73 C72 C77 C76 3.6(12)
C71 C72 C77 C76 -177.0(7)
N72 N71 C78 C79 -176.6(6)
Cu7 N71 C78 C79 -9.2(10)
N71 C78 C79 C710 -11.0(12)
N71 C78 C79 C714 169.8(7)
Cu8 O81 C81 N82 -3.1(7)
Cu8 O81 C81 C82 177.6(4)
N81 N82 C81 O81 0.8(8)
N81 N82 C81 C82 -179.8(5)
O81 C81 C82 C83 -1.1(9)
N82 C81 C82 C83 179.5(6)
O81 C81 C82 C87 177.7(6)
N82 C81 C82 C87 -1.7(9)
C87 C82 C83 C84 1.3(10)
C81 C82 C83 C84 -179.9(6)
C82 C83 C84 C85 -1.6(11)
C83 C84 C85 O84 -179.4(6)
C83 C84 C85 C86 0.8(11)
O84 C85 C86 C87 -179.6(6)
C84 C85 C86 C87 0.2(10)
C85 C86 C87 C82 -0.5(10)
C83 C82 C87 C86 -0.2(10)
C81 C82 C87 C86 -179.0(6)
N82 N81 C88 C89 -180.0(6)
Cu8 N81 C88 C89 0.2(10)
N81 C88 C89 C814 -173.8(6)
N81 C88 C89 C810 5.7(10)
Cu1 O12 C110 C111 -166.9(4)
Cu3 O12 C110 C111 -5.5(7)
Cu1 O12 C110 C19 13.1(8)
Cu3 O12 C110 C19 174.6(5)
C114 C19 C110 O12 178.6(6)
C18 C19 C110 O12 -2.3(10)
C114 C19 C110 C111 -1.3(9)
C18 C19 C110 C111 177.8(6)
C115 O13 C111 C112 -13.3(10)
Cu3 O13 C111 C112 -177.4(5)
C115 O13 C111 C110 168.9(6)
Cu3 O13 C111 C110 4.8(6)
O12 C110 C111 O13 -0.4(8)
C19 C110 C111 O13 179.5(5)
O12 C110 C111 C112 -178.3(6)
C19 C110 C111 C112 1.6(9)
O13 C111 C112 C113 -179.1(6)
C110 C111 C112 C113 -1.4(10)
C111 C112 C113 C114 0.9(11)
C112 C113 C114 C19 -0.6(11)
C110 C19 C114 C113 0.8(11)
C18 C19 C114 C113 -178.3(7)
Cu2 O22 C210 C29 6.4(8)
Cu4 O22 C210 C29 -178.5(4)
Cu2 O22 C210 C211 -177.3(4)
Cu4 O22 C210 C211 -2.2(7)
C214 C29 C210 O22 178.4(6)
C28 C29 C210 O22 -2.8(9)
C214 C29 C210 C211 2.1(9)
C28 C29 C210 C211 -179.0(6)
C215 O23 C211 C212 8.7(9)
Cu4 O23 C211 C212 -179.9(5)
C215 O23 C211 C210 -172.8(6)
Cu4 O23 C211 C210 -1.4(6)
O22 C210 C211 C212 -179.1(6)
C29 C210 C211 C212 -2.6(9)
O22 C210 C211 O23 2.4(8)
C29 C210 C211 O23 178.8(5)
O23 C211 C212 C213 -180.0(6)
C210 C211 C212 C213 1.7(9)
C211 C212 C213 C214 -0.2(10)
C212 C213 C214 C29 -0.2(10)
C210 C29 C214 C213 -0.8(9)
C28 C29 C214 C213 -179.7(6)
Cu3 O32 C310 C39 -9.2(8)
Cu2 O32 C310 C39 -169.5(5)
Cu3 O32 C310 C311 172.3(4)
Cu2 O32 C310 C311 12.0(7)
C314 C39 C310 O32 -177.3(6)
C38 C39 C310 O32 -1.2(10)
C314 C39 C310 C311 1.2(9)
C38 C39 C310 C311 177.3(6)
C315 O33 C311 C312 -17.1(9)
Cu2 O33 C311 C312 174.2(5)
C315 O33 C311 C310 160.9(6)
Cu2 O33 C311 C310 -7.8(6)
O32 C310 C311 O33 -1.5(8)
C39 C310 C311 O33 180.0(5)
O32 C310 C311 C312 176.7(6)
C39 C310 C311 C312 -1.9(10)
O33 C311 C312 C313 179.5(6)
C310 C311 C312 C313 1.6(10)
C311 C312 C313 C314 -0.5(11)
C312 C313 C314 C39 -0.2(11)
C310 C39 C314 C313 -0.2(10)
C38 C39 C314 C313 -176.6(6)
Cu1 O42 C410 C411 17.8(7)
Cu4 O42 C410 C411 159.0(5)
Cu1 O42 C410 C49 -161.3(5)
Cu4 O42 C410 C49 -20.1(8)
C414 C49 C410 O42 175.8(6)
C48 C49 C410 O42 -5.9(10)
C414 C49 C410 C411 -3.2(9)
C48 C49 C410 C411 175.0(6)
C415 O43 C411 C412 25.8(9)
Cu1 O43 C411 C412 157.4(6)
C415 O43 C411 C410 -155.4(6)
Cu1 O43 C411 C410 -23.8(6)
O42 C410 C411 C412 -173.8(6)
C49 C410 C411 C412 5.3(10)
O42 C410 C411 O43 7.4(9)
C49 C410 C411 O43 -173.5(5)
O43 C411 C412 C413 175.9(6)
C410 C411 C412 C413 -2.8(10)
C411 C412 C413 C414 -1.9(11)
C412 C413 C414 C49 4.0(11)
C410 C49 C414 C413 -1.3(10)
C48 C49 C414 C413 -179.7(6)
Cu5 O52 C510 C59 6.6(9)
Cu8 O52 C510 C59 170.3(5)
Cu5 O52 C510 C511 -175.4(4)
Cu8 O52 C510 C511 -11.7(7)
C514 C59 C510 O52 176.7(6)
C58 C59 C510 O52 2.8(10)
C514 C59 C510 C511 -1.4(9)
C58 C59 C510 C511 -175.3(6)
C515 O53 C511 C512 13.9(10)
Cu8 O53 C511 C512 -172.8(6)
C515 O53 C511 C510 -165.3(6)
Cu8 O53 C511 C510 8.0(6)
O52 C510 C511 C512 -178.0(6)
C59 C510 C511 C512 0.2(10)
O52 C510 C511 O53 1.2(8)
C59 C510 C511 O53 179.4(5)
O53 C511 C512 C513 -178.3(7)
C510 C511 C512 C513 0.8(11)
C511 C512 C513 C514 -0.4(13)
C512 C513 C514 C59 -0.8(13)
C510 C59 C514 C513 1.8(11)
C58 C59 C514 C513 176.1(7)
Cu6 O62 C610 C611 170.8(4)
Cu5 O62 C610 C611 3.5(7)
Cu6 O62 C610 C69 -10.7(8)
Cu5 O62 C610 C69 -178.0(4)
C68 C69 C610 O62 1.3(10)
C614 C69 C610 O62 180.0(6)
C68 C69 C610 C611 179.8(6)
C614 C69 C610 C611 -1.6(9)
C615 O63 C611 C610 175.0(6)
Cu5 O63 C611 C610 -1.6(6)
C615 O63 C611 C612 -3.9(9)
Cu5 O63 C611 C612 179.5(5)
O62 C610 C611 O63 -0.8(8)
C69 C610 C611 O63 -179.3(5)
O62 C610 C611 C612 178.2(6)
C69 C610 C611 C612 -0.4(9)
O63 C611 C612 C613 -179.5(6)
C610 C611 C612 C613 1.7(10)
C611 C612 C613 C614 -0.9(11)
C612 C613 C614 C69 -1.1(11)
C610 C69 C614 C613 2.3(10)
C68 C69 C614 C613 -178.9(7)
Cu7 O72 C710 C711 -157.4(5)
Cu6 O72 C710 C711 -18.2(7)
Cu7 O72 C710 C79 21.1(8)
Cu6 O72 C710 C79 160.3(5)
C714 C79 C710 O72 -177.0(6)
C78 C79 C710 O72 3.8(11)
C714 C79 C710 C711 1.5(10)
C78 C79 C710 C711 -177.7(7)
O72 C710 C711 C712 175.8(6)
C79 C710 C711 C712 -2.7(10)
O72 C710 C711 O73 -5.7(9)
C79 C710 C711 O73 175.7(6)
C715 O73 C711 C712 -29.7(10)
Cu6 O73 C711 C712 -159.8(6)
C715 O73 C711 C710 151.9(7)
Cu6 O73 C711 C710 21.7(7)
C710 C711 C712 C713 1.3(11)
O73 C711 C712 C713 -177.1(6)
C711 C712 C713 C714 1.4(11)
C712 C713 C714 C79 -2.6(11)
C710 C79 C714 C713 1.2(10)
C78 C79 C714 C713 -179.5(7)
Cu8 O82 C810 C811 168.6(4)
Cu7 O82 C810 C811 7.7(7)
Cu8 O82 C810 C89 -14.7(8)
Cu7 O82 C810 C89 -175.7(4)
C814 C89 C810 O82 -178.5(6)
C88 C89 C810 O82 2.0(9)
C814 C89 C810 C811 -1.7(9)
C88 C89 C810 C811 178.8(6)
C815 O83 C811 C812 4.0(9)
Cu7 O83 C811 C812 174.7(5)
C815 O83 C811 C810 -176.9(6)
Cu7 O83 C811 C810 -6.2(6)
O82 C810 C811 C812 179.1(6)
C89 C810 C811 C812 2.3(9)
O82 C810 C811 O83 0.0(8)
C89 C810 C811 O83 -176.8(5)
O83 C811 C812 C813 178.3(6)
C810 C811 C812 C813 -0.7(10)
C811 C812 C813 C814 -1.7(10)
C812 C813 C814 C89 2.2(10)
C810 C89 C814 C813 -0.5(10)
C88 C89 C814 C813 179.0(6)
